data_1518987
loop_
_publ_author_name
'Henwood, Adam F.'
'Lesieur, Mathieu'
'Bansal, Ashu K.'
'Lemaur, Vincent'
'Beljonne, David'
'Thompson, David G.'
'Graham, Duncan'
'Slawin, Alexandra M. Z.'
'Samuel, Ifor D. W.'
'Cazin, Catherine S. J.'
'Zysman-Colman, Eli'

_publ_section_title
;
 Palladium(0) NHC complexes: a new avenue to highly efficient
 phosphorescence
;
_journal_issue 5
_journal_name_full 'Chem. Sci.'
_journal_page_first 3248
_journal_paper_doi 10.1039/C4SC03914A
_journal_volume 6
_journal_year 2015
_chemical_formula_moiety 'C93 H95 N2 P Pd'
_chemical_formula_sum 'C93 H95 N2 P Pd'
_chemical_formula_weight 1378.16
_chemical_name_common Pd(IPr*)(PCy3)
_chemical_name_systematic
'(N,N'-bis(2,6--bis(diphenylmethyl)-4-methylphenyl)imidazol-2-ylidene)(tricyclohexylphosphine) palladium'
_chemical_properties_physical Air-sensitive
_space_group_IT_number 14
_symmetry_cell_setting monoclinic
_symmetry_Int_Tables_number 14
_symmetry_space_group_name_Hall '-P 2yn'
_symmetry_space_group_name_H-M 'P 1 21/n 1'
_atom_sites_solution_hydrogens geom
_atom_sites_solution_primary direct
_atom_sites_solution_secondary difmap
_audit_update_record
;
2014-08-27 deposited with the CCDC.
2015-04-02 downloaded from the CCDC.
;
_cell_angle_alpha 90.0000
_cell_angle_beta 95.695(7)
_cell_angle_gamma 90.0000
_cell_formula_units_Z 4
_cell_length_a 14.1659(8)
_cell_length_b 25.5435(14)
_cell_length_c 20.2558(15)
_cell_measurement_reflns_used 54701
_cell_measurement_temperature 93
_cell_measurement_theta_max 25.45
_cell_measurement_theta_min 3.02
_cell_volume 7293.3(8)
_computing_cell_refinement 'CrystalClear-SM Expert 2.0 rc13'
_computing_data_collection 'CrystalClear-SM Expert 2.0 rc13 (Rigaku, 2009)'
_computing_data_reduction 'CrystalClear-SM Expert 2.0 rc13'
_computing_molecular_graphics 'CrystalStructure 4.0'
_computing_publication_material 'CrystalStructure 4.0 (Rigaku, 2010)'
_computing_structure_refinement 'SHELXL97 (Sheldrick, 2008)'
_computing_structure_solution 'DIRDIF99-PATTY (Gould, et al., 1999)'
_diffrn_ambient_temperature 93
_diffrn_detector_area_resol_mean 14.286
_diffrn_measured_fraction_theta_full 0.998
_diffrn_measured_fraction_theta_max 0.998
_diffrn_measurement_device_type 'Rigaku Saturn70'
_diffrn_measurement_method \w
_diffrn_radiation_type 'Mo K\a'
_diffrn_radiation_wavelength 0.71075
_diffrn_reflns_av_R_equivalents 0.0643
_diffrn_reflns_Laue_measured_fraction_full 0.998
_diffrn_reflns_Laue_measured_fraction_max 0.998
_diffrn_reflns_limit_h_max 17
_diffrn_reflns_limit_h_min -16
_diffrn_reflns_limit_k_max 29
_diffrn_reflns_limit_k_min -30
_diffrn_reflns_limit_l_max 19
_diffrn_reflns_limit_l_min -24
_diffrn_reflns_number 72920
_diffrn_reflns_point_group_measured_fraction_full 0.998
_diffrn_reflns_point_group_measured_fraction_max 0.998
_diffrn_reflns_theta_full 25.000
_diffrn_reflns_theta_max 25.351
_diffrn_reflns_theta_min 3.021
_diffrn_standards_number 0
_exptl_absorpt_coefficient_mu 0.326
_exptl_absorpt_correction_T_max 0.962
_exptl_absorpt_correction_T_min 0.860
_exptl_absorpt_correction_type multi-scan
_exptl_absorpt_process_details 'REQAB (Rigaku, 1998)'
_exptl_crystal_colour yellow
_exptl_crystal_density_diffrn 1.255
_exptl_crystal_density_method 'not measured'
_exptl_crystal_description prism
_exptl_crystal_F_000 2912.00
_exptl_crystal_recrystallization_method 'Re-crystallisation from solvent: toluene isopropanol'
_exptl_crystal_size_max 0.150
_exptl_crystal_size_mid 0.120
_exptl_crystal_size_min 0.120
_refine_diff_density_max 1.690
_refine_diff_density_min -1.430
_refine_ls_extinction_method none
_refine_ls_goodness_of_fit_ref 1.086
_refine_ls_hydrogen_treatment constr
_refine_ls_number_parameters 864
_refine_ls_number_reflns 13329
_refine_ls_number_restraints 0
_refine_ls_R_factor_gt 0.0578
_refine_ls_shift/su_max 0.016
_refine_ls_structure_factor_coef Fsqd
_refine_ls_weighting_details 'w = 1/[\s^2^(Fo^2^)+(0.0592P)^2^+16.8326P] where P=(Fo^2^+2Fc^2^)/3'
_refine_ls_weighting_scheme calc
_refine_ls_wR_factor_ref 0.1459
_reflns_number_gt 11033
_reflns_number_total 13329
_reflns_threshold_expression F^2^>2.0\s(F^2^)
_cod_data_source_file c4sc03914a2.cif
_cod_data_source_block 4
_cod_depositor_comments 'Adding full bibliography for 1518987--1518988.cif.'
_cod_database_code 1518987

loop_
_symmetry_equiv_pos_site_id
_symmetry_equiv_pos_as_xyz
1 +X,+Y,+Z
2 1/2-X,1/2+Y,1/2-Z
3 -X,-Y,-Z
4 1/2+X,1/2-Y,1/2+Z

loop_
_atom_site_label
_atom_site_type_symbol
_atom_site_fract_x
_atom_site_fract_y
_atom_site_fract_z
_atom_site_U_iso_or_equiv
_atom_site_adp_type
_atom_site_occupancy
_atom_site_symmetry_multiplicity
_atom_site_calc_flag
_atom_site_refinement_flags
Pd1 Pd 0.31473(2) 0.66628(2) 0.35836(2) 0.02064(10) Uani 1.0 4 d .
P1 P 0.37165(6) 0.59677(4) 0.41667(4) 0.0209(2) Uani 1.0 4 d .
N2 N 0.28289(18) 0.77744(10) 0.29604(13) 0.0150(6) Uani 1.0 4 d .
N5 N 0.22838(18) 0.71633(10) 0.23112(13) 0.0145(6) Uani 1.0 4 d .
C1 C 0.2727(3) 0.72404(13) 0.29336(16) 0.0155(7) Uani 1.0 4 d .
C3 C 0.2472(3) 0.80116(13) 0.23738(16) 0.0165(7) Uani 1.0 4 d .
C4 C 0.2133(3) 0.76286(13) 0.19676(16) 0.0169(7) Uani 1.0 4 d .
C6 C 0.3406(3) 0.80397(12) 0.34861(16) 0.0153(7) Uani 1.0 4 d .
C7 C 0.4311(3) 0.82009(13) 0.33663(17) 0.0185(8) Uani 1.0 4 d .
C8 C 0.4884(3) 0.84455(14) 0.38732(18) 0.0225(8) Uani 1.0 4 d .
C9 C 0.4567(3) 0.85381(15) 0.44853(18) 0.0240(8) Uani 1.0 4 d .
C10 C 0.3653(3) 0.83769(14) 0.45875(18) 0.0218(8) Uani 1.0 4 d .
C11 C 0.3055(3) 0.81329(13) 0.40998(17) 0.0171(7) Uani 1.0 4 d .
C12 C 0.4677(3) 0.81258(14) 0.26901(17) 0.0197(8) Uani 1.0 4 d .
C13 C 0.5716(3) 0.79543(14) 0.27710(16) 0.0199(8) Uani 1.0 4 d .
C14 C 0.5930(3) 0.74491(16) 0.29803(19) 0.0302(9) Uani 1.0 4 d .
C15 C 0.6864(3) 0.72802(19) 0.3072(2) 0.0398(11) Uani 1.0 4 d .
C16 C 0.7592(3) 0.76172(19) 0.29554(19) 0.0357(11) Uani 1.0 4 d .
C17 C 0.7390(3) 0.81165(18) 0.27553(19) 0.0333(10) Uani 1.0 4 d .
C18 C 0.6454(3) 0.82876(16) 0.26538(19) 0.0274(9) Uani 1.0 4 d .
C19 C 0.4501(3) 0.86006(15) 0.22393(18) 0.0231(8) Uani 1.0 4 d .
C20 C 0.4355(3) 0.85265(17) 0.1560(2) 0.0334(10) Uani 1.0 4 d .
C21 C 0.4221(4) 0.89402(18) 0.1132(3) 0.0416(11) Uani 1.0 4 d .
C22 C 0.4230(3) 0.94494(18) 0.1373(3) 0.0395(11) Uani 1.0 4 d .
C23 C 0.4366(3) 0.95295(17) 0.2047(3) 0.0376(10) Uani 1.0 4 d .
C24 C 0.4494(3) 0.91090(15) 0.2479(2) 0.0299(9) Uani 1.0 4 d .
C25 C 0.5194(3) 0.87992(18) 0.5029(2) 0.0366(11) Uani 1.0 4 d .
C26 C 0.2047(3) 0.79954(13) 0.42253(17) 0.0170(7) Uani 1.0 4 d .
C27 C 0.1337(3) 0.84339(13) 0.40339(16) 0.0179(7) Uani 1.0 4 d .
C28 C 0.1587(3) 0.89382(14) 0.38881(18) 0.0254(8) Uani 1.0 4 d .
C29 C 0.0907(3) 0.93266(16) 0.3786(2) 0.0337(10) Uani 1.0 4 d .
C30 C -0.0038(3) 0.92087(17) 0.3823(2) 0.0356(10) Uani 1.0 4 d .
C31 C -0.0300(3) 0.87044(16) 0.3962(2) 0.0335(10) Uani 1.0 4 d .
C32 C 0.0379(3) 0.83243(15) 0.40709(19) 0.0250(8) Uani 1.0 4 d .
C33 C 0.1964(3) 0.78428(14) 0.49464(17) 0.0202(8) Uani 1.0 4 d .
C34 C 0.1794(3) 0.82169(15) 0.54175(18) 0.0238(8) Uani 1.0 4 d .
C35 C 0.1714(3) 0.80798(16) 0.60703(18) 0.0282(9) Uani 1.0 4 d .
C36 C 0.1781(3) 0.75639(19) 0.6258(2) 0.0368(11) Uani 1.0 4 d .
C37 C 0.1934(3) 0.71879(17) 0.5797(3) 0.0367(10) Uani 1.0 4 d .
C38 C 0.2038(3) 0.73218(15) 0.5142(2) 0.0288(9) Uani 1.0 4 d .
C39 C 0.2028(3) 0.66507(12) 0.20473(16) 0.0146(7) Uani 1.0 4 d .
C40 C 0.1170(3) 0.64260(13) 0.21784(16) 0.0169(7) Uani 1.0 4 d .
C41 C 0.0923(3) 0.59465(13) 0.18993(17) 0.0179(7) Uani 1.0 4 d .
C42 C 0.1509(3) 0.56818(13) 0.14988(16) 0.0169(7) Uani 1.0 4 d .
C43 C 0.2370(3) 0.59105(13) 0.13892(16) 0.0163(7) Uani 1.0 4 d .
C44 C 0.2642(2) 0.63984(13) 0.16527(16) 0.0146(7) Uani 1.0 4 d .
C45 C 0.0520(3) 0.67229(13) 0.26086(17) 0.0198(8) Uani 1.0 4 d .
C46 C -0.0243(3) 0.63706(14) 0.28590(19) 0.0251(8) Uani 1.0 4 d .
C47 C 0.0004(4) 0.60404(19) 0.3383(3) 0.0456(12) Uani 1.0 4 d .
C48 C -0.0665(4) 0.5701(2) 0.3614(3) 0.0553(14) Uani 1.0 4 d .
C49 C -0.1575(4) 0.56927(19) 0.3308(3) 0.0507(13) Uani 1.0 4 d .
C50 C -0.1824(4) 0.60201(19) 0.2795(3) 0.0524(14) Uani 1.0 4 d .
C51 C -0.1166(3) 0.63616(16) 0.2568(3) 0.0367(10) Uani 1.0 4 d .
C52 C 0.0116(3) 0.72027(14) 0.22554(18) 0.0211(8) Uani 1.0 4 d .
C53 C 0.0121(3) 0.76754(14) 0.2592(2) 0.0276(9) Uani 1.0 4 d .
C54 C -0.0242(3) 0.81221(16) 0.2277(3) 0.0339(10) Uani 1.0 4 d .
C55 C -0.0633(3) 0.80983(17) 0.1635(3) 0.0408(12) Uani 1.0 4 d .
C56 C -0.0654(3) 0.76307(18) 0.1290(3) 0.0386(11) Uani 1.0 4 d .
C57 C -0.0267(3) 0.71851(15) 0.16004(19) 0.0266(9) Uani 1.0 4 d .
C58 C 0.1215(3) 0.51641(14) 0.11911(18) 0.0224(8) Uani 1.0 4 d .
C59 C 0.3572(3) 0.66414(13) 0.15080(17) 0.0173(7) Uani 1.0 4 d .
C60 C 0.3507(3) 0.69439(13) 0.08567(17) 0.0175(7) Uani 1.0 4 d .
C61 C 0.2776(3) 0.68826(14) 0.03526(18) 0.0225(8) Uani 1.0 4 d .
C62 C 0.2787(3) 0.71473(15) -0.02428(19) 0.0290(9) Uani 1.0 4 d .
C63 C 0.3528(3) 0.74828(15) -0.03389(19) 0.0282(9) Uani 1.0 4 d .
C64 C 0.4259(3) 0.75456(14) 0.01554(19) 0.0258(8) Uani 1.0 4 d .
C65 C 0.4252(3) 0.72741(14) 0.07426(18) 0.0224(8) Uani 1.0 4 d .
C66 C 0.4377(2) 0.62405(13) 0.15434(17) 0.0168(7) Uani 1.0 4 d .
C67 C 0.4687(3) 0.60136(14) 0.09849(18) 0.0221(8) Uani 1.0 4 d .
C68 C 0.5422(3) 0.56543(14) 0.1037(2) 0.0266(9) Uani 1.0 4 d .
C69 C 0.5861(3) 0.55216(14) 0.1656(2) 0.0270(9) Uani 1.0 4 d .
C70 C 0.5551(3) 0.57429(14) 0.22161(19) 0.0251(8) Uani 1.0 4 d .
C71 C 0.4810(3) 0.61038(14) 0.21657(18) 0.0216(8) Uani 1.0 4 d .
C72 C 0.4936(3) 0.60595(14) 0.45875(17) 0.0217(8) Uani 1.0 4 d .
C73 C 0.5000(3) 0.66090(15) 0.4889(2) 0.0294(9) Uani 1.0 4 d .
C74 C 0.5966(3) 0.67101(16) 0.5274(2) 0.0335(10) Uani 1.0 4 d .
C75 C 0.6763(3) 0.66199(18) 0.4840(3) 0.0392(11) Uani 1.0 4 d .
C76 C 0.6697(3) 0.60850(18) 0.4526(3) 0.0391(11) Uani 1.0 4 d .
C77 C 0.5736(3) 0.59893(17) 0.4140(2) 0.0316(9) Uani 1.0 4 d .
C78 C 0.3850(3) 0.54020(13) 0.36140(17) 0.0213(8) Uani 1.0 4 d .
C79 C 0.4200(3) 0.48851(14) 0.39394(19) 0.0277(9) Uani 1.0 4 d .
C80 C 0.4408(3) 0.44859(15) 0.3411(2) 0.0305(9) Uani 1.0 4 d .
C81 C 0.3535(3) 0.43897(15) 0.2932(2) 0.0319(9) Uani 1.0 4 d .
C82 C 0.3166(3) 0.49001(16) 0.2617(2) 0.0346(10) Uani 1.0 4 d .
C83 C 0.2969(3) 0.53064(15) 0.31281(19) 0.0291(9) Uani 1.0 4 d .
C84 C 0.3076(3) 0.5676(2) 0.4852(2) 0.0397(11) Uani 1.0 4 d .
C85 C 0.3273(4) 0.5913(3) 0.5511(3) 0.0502(13) Uani 1.0 4 d .
C86 C 0.2743(3) 0.5636(2) 0.6034(3) 0.0429(12) Uani 1.0 4 d .
C87 C 0.1690(4) 0.5607(3) 0.5837(3) 0.0531(13) Uani 1.0 4 d .
C88 C 0.1489(4) 0.5379(3) 0.5192(3) 0.0640(17) Uani 1.0 4 d .
C89 C 0.2011(3) 0.56455(19) 0.4639(3) 0.0402(11) Uani 1.0 4 d .
C91 C 0.2457(4) 0.55717(13) 0.9207(4) 0.160(7) Uani 1.0 4 d .
C92 C 0.2611(3) 0.5174(2) 0.9674(3) 0.102(4) Uani 1.0 4 d .
C93 C 0.2233(3) 0.46790(16) 0.95397(16) 0.0561(14) Uani 1.0 4 d .
C94 C 0.1701(3) 0.45812(15) 0.8939(2) 0.0611(15) Uani 1.0 4 d .
C95 C 0.1546(3) 0.4979(3) 0.84717(17) 0.113(4) Uani 1.0 4 d .
C96 C 0.1924(4) 0.54739(19) 0.8606(3) 0.152(6) Uani 1.0 4 d .
H3 H 0.2469 0.8376 0.2278 0.0198 Uiso 1.0 4 calc R
H4 H 0.1844 0.7668 0.1527 0.0203 Uiso 1.0 4 calc R
H8 H 0.5507 0.8551 0.3796 0.0270 Uiso 1.0 4 calc R
H10 H 0.3431 0.8437 0.5009 0.0262 Uiso 1.0 4 calc R
H12 H 0.4307 0.7830 0.2469 0.0236 Uiso 1.0 4 calc R
H14 H 0.5433 0.7216 0.3062 0.0362 Uiso 1.0 4 calc R
H15 H 0.7004 0.6932 0.3215 0.0478 Uiso 1.0 4 calc R
H16 H 0.8231 0.7500 0.3015 0.0429 Uiso 1.0 4 calc R
H17 H 0.7892 0.8350 0.2684 0.0399 Uiso 1.0 4 calc R
H18 H 0.6321 0.8635 0.2503 0.0329 Uiso 1.0 4 calc R
H20 H 0.4347 0.8181 0.1388 0.0400 Uiso 1.0 4 calc R
H21 H 0.4122 0.8879 0.0668 0.0500 Uiso 1.0 4 calc R
H22 H 0.4144 0.9738 0.1077 0.0474 Uiso 1.0 4 calc R
H23 H 0.4372 0.9876 0.2218 0.0451 Uiso 1.0 4 calc R
H24 H 0.4578 0.9170 0.2944 0.0359 Uiso 1.0 4 calc R
H25A H 0.5704 0.8988 0.4837 0.0440 Uiso 1.0 4 calc R
H25B H 0.5470 0.8534 0.5340 0.0440 Uiso 1.0 4 calc R
H25C H 0.4819 0.9046 0.5265 0.0440 Uiso 1.0 4 calc R
H26 H 0.1852 0.7685 0.3944 0.0204 Uiso 1.0 4 calc R
H28 H 0.2235 0.9021 0.3857 0.0304 Uiso 1.0 4 calc R
H29 H 0.1090 0.9674 0.3690 0.0405 Uiso 1.0 4 calc R
H30 H -0.0506 0.9475 0.3752 0.0428 Uiso 1.0 4 calc R
H31 H -0.0950 0.8621 0.3983 0.0402 Uiso 1.0 4 calc R
H32 H 0.0194 0.7979 0.4173 0.0299 Uiso 1.0 4 calc R
H34 H 0.1733 0.8574 0.5289 0.0285 Uiso 1.0 4 calc R
H35 H 0.1612 0.8342 0.6388 0.0338 Uiso 1.0 4 calc R
H36 H 0.1721 0.7468 0.6705 0.0441 Uiso 1.0 4 calc R
H37 H 0.1969 0.6830 0.5926 0.0440 Uiso 1.0 4 calc R
H38 H 0.2160 0.7058 0.4831 0.0346 Uiso 1.0 4 calc R
H41 H 0.0336 0.5793 0.1983 0.0215 Uiso 1.0 4 calc R
H43 H 0.2786 0.5729 0.1128 0.0195 Uiso 1.0 4 calc R
H45 H 0.0928 0.6848 0.3009 0.0237 Uiso 1.0 4 calc R
H47 H 0.0636 0.6042 0.3591 0.0547 Uiso 1.0 4 calc R
H48 H -0.0491 0.5478 0.3980 0.0664 Uiso 1.0 4 calc R
H49 H -0.2029 0.5458 0.3457 0.0608 Uiso 1.0 4 calc R
H50 H -0.2455 0.6016 0.2587 0.0629 Uiso 1.0 4 calc R
H51 H -0.1353 0.6591 0.2209 0.0441 Uiso 1.0 4 calc R
H53 H 0.0376 0.7692 0.3043 0.0332 Uiso 1.0 4 calc R
H54 H -0.0221 0.8446 0.2509 0.0407 Uiso 1.0 4 calc R
H55 H -0.0891 0.8405 0.1422 0.0489 Uiso 1.0 4 calc R
H56 H -0.0931 0.7615 0.0844 0.0463 Uiso 1.0 4 calc R
H57 H -0.0266 0.6865 0.1361 0.0319 Uiso 1.0 4 calc R
H58A H 0.1724 0.4908 0.1292 0.0268 Uiso 1.0 4 calc R
H58B H 0.1093 0.5205 0.0709 0.0268 Uiso 1.0 4 calc R
H58C H 0.0637 0.5042 0.1371 0.0268 Uiso 1.0 4 calc R
H59 H 0.3744 0.6902 0.1869 0.0208 Uiso 1.0 4 calc R
H61 H 0.2262 0.6656 0.0417 0.0270 Uiso 1.0 4 calc R
H62 H 0.2285 0.7099 -0.0585 0.0348 Uiso 1.0 4 calc R
H63 H 0.3533 0.7669 -0.0745 0.0339 Uiso 1.0 4 calc R
H64 H 0.4768 0.7776 0.0092 0.0310 Uiso 1.0 4 calc R
H65 H 0.4767 0.7314 0.1076 0.0269 Uiso 1.0 4 calc R
H67 H 0.4392 0.6106 0.0559 0.0266 Uiso 1.0 4 calc R
H68 H 0.5625 0.5499 0.0649 0.0319 Uiso 1.0 4 calc R
H69 H 0.6373 0.5280 0.1694 0.0324 Uiso 1.0 4 calc R
H70 H 0.5846 0.5648 0.2641 0.0301 Uiso 1.0 4 calc R
H71 H 0.4603 0.6256 0.2554 0.0260 Uiso 1.0 4 calc R
H72 H 0.5033 0.5800 0.4957 0.0260 Uiso 1.0 4 calc R
H73A H 0.4890 0.6871 0.4530 0.0352 Uiso 1.0 4 calc R
H73B H 0.4497 0.6652 0.5191 0.0352 Uiso 1.0 4 calc R
H74A H 0.5993 0.7076 0.5438 0.0402 Uiso 1.0 4 calc R
H74B H 0.6049 0.6474 0.5663 0.0402 Uiso 1.0 4 calc R
H75A H 0.6734 0.6890 0.4489 0.0470 Uiso 1.0 4 calc R
H75B H 0.7380 0.6655 0.5112 0.0470 Uiso 1.0 4 calc R
H76A H 0.6809 0.5816 0.4876 0.0469 Uiso 1.0 4 calc R
H76B H 0.7200 0.6049 0.4222 0.0469 Uiso 1.0 4 calc R
H77A H 0.5715 0.5630 0.3957 0.0380 Uiso 1.0 4 calc R
H77B H 0.5645 0.6238 0.3764 0.0380 Uiso 1.0 4 calc R
H78 H 0.4357 0.5508 0.3330 0.0256 Uiso 1.0 4 calc R
H79A H 0.4782 0.4950 0.4240 0.0332 Uiso 1.0 4 calc R
H79B H 0.3710 0.4744 0.4207 0.0332 Uiso 1.0 4 calc R
H80A H 0.4929 0.4617 0.3165 0.0365 Uiso 1.0 4 calc R
H80B H 0.4617 0.4152 0.3628 0.0365 Uiso 1.0 4 calc R
H81A H 0.3034 0.4226 0.3171 0.0383 Uiso 1.0 4 calc R
H81B H 0.3694 0.4145 0.2581 0.0383 Uiso 1.0 4 calc R
H82A H 0.3640 0.5041 0.2335 0.0415 Uiso 1.0 4 calc R
H82B H 0.2575 0.4829 0.2328 0.0415 Uiso 1.0 4 calc R
H83A H 0.2441 0.5186 0.3376 0.0349 Uiso 1.0 4 calc R
H83B H 0.2774 0.5638 0.2902 0.0349 Uiso 1.0 4 calc R
H84 H 0.3300 0.5305 0.4899 0.0477 Uiso 1.0 4 calc R
H85A H 0.3085 0.6286 0.5488 0.0603 Uiso 1.0 4 calc R
H85B H 0.3964 0.5896 0.5647 0.0603 Uiso 1.0 4 calc R
H86A H 0.2998 0.5277 0.6102 0.0515 Uiso 1.0 4 calc R
H86B H 0.2858 0.5827 0.6460 0.0515 Uiso 1.0 4 calc R
H87A H 0.1388 0.5394 0.6166 0.0638 Uiso 1.0 4 calc R
H87B H 0.1416 0.5964 0.5837 0.0638 Uiso 1.0 4 calc R
H88A H 0.0797 0.5398 0.5064 0.0769 Uiso 1.0 4 calc R
H88B H 0.1668 0.5005 0.5216 0.0769 Uiso 1.0 4 calc R
H89A H 0.1900 0.5442 0.4223 0.0482 Uiso 1.0 4 calc R
H89B H 0.1756 0.6003 0.4554 0.0482 Uiso 1.0 4 calc R
H91 H 0.2715 0.5910 0.9299 0.1918 Uiso 1.0 4 calc R
H92 H 0.2975 0.5241 1.0085 0.1229 Uiso 1.0 4 calc R
H93 H 0.2339 0.4407 0.9859 0.0673 Uiso 1.0 4 calc R
H94 H 0.1442 0.4243 0.8847 0.0733 Uiso 1.0 4 calc R
H95 H 0.1182 0.4912 0.8061 0.1352 Uiso 1.0 4 calc R
H96 H 0.1818 0.5746 0.8287 0.1821 Uiso 1.0 4 calc R

loop_
_atom_site_aniso_label
_atom_site_aniso_U_11
_atom_site_aniso_U_22
_atom_site_aniso_U_33
_atom_site_aniso_U_12
_atom_site_aniso_U_13
_atom_site_aniso_U_23
Pd1 0.02179(15) 0.01731(15) 0.02158(16) 0.00402(11) -0.00402(11) -0.00304(11)
P1 0.0222(5) 0.0207(5) 0.0190(5) 0.0026(4) -0.0016(4) -0.0006(4)
N2 0.0118(13) 0.0161(15) 0.0170(15) 0.0006(11) 0.0014(11) -0.0054(12)
N5 0.0119(13) 0.0152(14) 0.0164(15) 0.0017(11) 0.0020(11) -0.0019(12)
C1 0.0133(16) 0.0156(17) 0.0181(17) 0.0003(13) 0.0041(13) -0.0048(14)
C3 0.0131(16) 0.0163(17) 0.0207(18) 0.0007(13) 0.0038(13) 0.0014(14)
C4 0.0146(16) 0.0224(18) 0.0140(17) 0.0009(14) 0.0028(13) -0.0002(14)
C6 0.0141(16) 0.0129(16) 0.0188(18) 0.0004(13) 0.0010(13) -0.0052(14)
C7 0.0134(16) 0.0213(18) 0.0218(19) 0.0011(13) 0.0070(14) -0.0061(15)
C8 0.0149(17) 0.029(2) 0.025(2) -0.0030(14) 0.0077(14) -0.0080(16)
C9 0.0157(17) 0.030(2) 0.027(2) -0.0027(15) 0.0049(15) -0.0082(16)
C10 0.0182(17) 0.026(2) 0.0224(19) -0.0016(15) 0.0080(14) -0.0093(15)
C11 0.0136(16) 0.0169(17) 0.0213(18) 0.0013(13) 0.0040(13) -0.0029(14)
C12 0.0134(16) 0.0254(19) 0.0211(19) -0.0012(14) 0.0053(14) -0.0071(15)
C13 0.0157(17) 0.032(2) 0.0133(17) 0.0030(15) 0.0068(13) -0.0087(15)
C14 0.026(2) 0.038(3) 0.028(2) 0.0035(17) 0.0118(16) 0.0039(18)
C15 0.034(3) 0.056(3) 0.031(3) 0.017(2) 0.0132(19) 0.015(2)
C16 0.021(2) 0.068(4) 0.020(2) 0.013(2) 0.0066(16) -0.001(2)
C17 0.0179(19) 0.053(3) 0.030(3) -0.0053(18) 0.0078(16) -0.017(2)
C18 0.0203(19) 0.033(3) 0.030(2) -0.0019(16) 0.0064(16) -0.0132(17)
C19 0.0131(16) 0.029(2) 0.028(2) -0.0019(15) 0.0066(14) -0.0040(16)
C20 0.042(3) 0.034(3) 0.026(3) 0.0004(19) 0.0102(18) -0.0024(18)
C21 0.048(3) 0.050(3) 0.027(3) 0.004(3) 0.008(2) 0.003(2)
C22 0.032(3) 0.041(3) 0.047(3) 0.0076(19) 0.0076(19) 0.016(2)
C23 0.035(3) 0.029(3) 0.048(3) 0.0059(18) 0.005(2) -0.002(2)
C24 0.029(2) 0.032(3) 0.029(3) 0.0041(17) 0.0025(17) -0.0044(18)
C25 0.022(2) 0.061(3) 0.028(3) -0.0140(19) 0.0096(17) -0.022(2)
C26 0.0132(16) 0.0169(17) 0.0213(18) 0.0006(13) 0.0037(13) -0.0046(14)
C27 0.0180(17) 0.0223(19) 0.0143(17) 0.0002(14) 0.0054(13) 0.0007(14)
C28 0.0219(18) 0.026(2) 0.029(2) -0.0029(15) 0.0082(15) 0.0001(16)
C29 0.037(3) 0.026(2) 0.040(3) 0.0025(18) 0.0096(19) 0.0077(18)
C30 0.032(3) 0.036(3) 0.039(3) 0.0139(18) 0.0043(18) 0.0095(19)
C31 0.0198(19) 0.040(3) 0.041(3) 0.0040(17) 0.0031(17) 0.007(2)
C32 0.0204(18) 0.025(2) 0.030(2) -0.0011(15) 0.0040(15) 0.0054(16)
C33 0.0115(16) 0.0244(19) 0.0248(19) -0.0007(14) 0.0023(14) 0.0047(15)
C34 0.0202(18) 0.028(2) 0.023(2) -0.0019(15) 0.0046(15) 0.0012(16)
C35 0.0199(18) 0.043(3) 0.022(2) 0.0011(17) 0.0069(15) -0.0008(18)
C36 0.025(2) 0.057(3) 0.030(3) 0.0066(19) 0.0066(17) 0.014(2)
C37 0.032(3) 0.035(3) 0.043(3) 0.0081(18) 0.0065(19) 0.018(2)
C38 0.0218(19) 0.029(3) 0.037(3) 0.0058(16) 0.0076(16) 0.0057(18)
C39 0.0139(16) 0.0155(17) 0.0140(17) 0.0009(13) -0.0010(13) -0.0018(13)
C40 0.0146(16) 0.0204(18) 0.0161(17) 0.0016(14) 0.0033(13) -0.0005(14)
C41 0.0120(16) 0.0191(18) 0.0225(18) -0.0021(13) 0.0007(13) 0.0002(15)
C42 0.0159(16) 0.0163(17) 0.0180(18) 0.0007(13) -0.0015(13) -0.0003(14)
C43 0.0171(17) 0.0184(18) 0.0135(17) 0.0033(13) 0.0018(13) -0.0045(14)
C44 0.0106(15) 0.0181(17) 0.0147(17) 0.0007(13) -0.0007(13) 0.0000(14)
C45 0.0147(16) 0.0225(19) 0.0225(19) 0.0002(14) 0.0040(14) -0.0042(15)
C46 0.0242(19) 0.022(2) 0.031(2) 0.0016(15) 0.0133(16) -0.0038(16)
C47 0.038(3) 0.059(4) 0.041(3) -0.005(3) 0.008(2) 0.014(3)
C48 0.058(4) 0.054(4) 0.058(4) -0.008(3) 0.022(3) 0.022(3)
C49 0.042(3) 0.038(3) 0.077(4) -0.002(3) 0.037(3) 0.006(3)
C50 0.026(3) 0.041(3) 0.092(4) -0.005(2) 0.015(3) 0.006(3)
C51 0.022(2) 0.030(3) 0.058(3) -0.0053(17) 0.0069(19) 0.007(2)
C52 0.0106(16) 0.0246(19) 0.030(2) -0.0032(14) 0.0106(14) -0.0038(16)
C53 0.0182(18) 0.025(2) 0.040(3) -0.0024(15) 0.0090(16) -0.0050(17)
C54 0.028(2) 0.023(2) 0.055(3) -0.0014(17) 0.021(2) -0.0017(19)
C55 0.034(3) 0.033(3) 0.059(3) 0.0121(19) 0.023(3) 0.021(3)
C56 0.032(3) 0.047(3) 0.038(3) 0.0082(19) 0.0086(19) 0.012(2)
C57 0.0193(18) 0.029(2) 0.032(3) 0.0031(15) 0.0063(16) 0.0017(17)
C58 0.0239(18) 0.0215(19) 0.0219(19) -0.0032(15) 0.0029(15) -0.0046(15)
C59 0.0132(16) 0.0214(18) 0.0177(18) 0.0004(14) 0.0027(13) -0.0050(14)
C60 0.0148(16) 0.0190(18) 0.0197(18) 0.0035(14) 0.0066(13) -0.0018(14)
C61 0.0182(17) 0.0250(19) 0.025(2) -0.0010(15) 0.0034(15) -0.0015(16)
C62 0.026(2) 0.034(3) 0.026(2) 0.0051(17) -0.0020(16) 0.0019(17)
C63 0.030(2) 0.030(2) 0.027(2) 0.0077(17) 0.0116(16) 0.0053(17)
C64 0.0216(19) 0.024(2) 0.034(3) 0.0013(15) 0.0122(16) 0.0008(17)
C65 0.0141(17) 0.025(2) 0.029(2) 0.0016(14) 0.0054(14) -0.0043(16)
C66 0.0077(15) 0.0178(17) 0.0249(19) -0.0017(13) 0.0014(13) -0.0010(14)
C67 0.0176(17) 0.0235(19) 0.025(2) 0.0015(14) 0.0028(14) -0.0014(16)
C68 0.0202(18) 0.025(2) 0.036(3) 0.0027(15) 0.0093(16) -0.0073(17)
C69 0.0131(17) 0.0197(19) 0.049(3) 0.0024(14) 0.0049(16) 0.0008(17)
C70 0.0155(17) 0.027(2) 0.032(3) -0.0004(15) -0.0013(15) 0.0086(17)
C71 0.0152(17) 0.0244(19) 0.026(2) -0.0037(14) 0.0040(14) 0.0004(16)
C72 0.0245(18) 0.0211(19) 0.0187(18) -0.0021(15) -0.0013(14) 0.0025(15)
C73 0.028(2) 0.027(2) 0.033(3) -0.0031(16) 0.0003(17) -0.0026(17)
C74 0.033(3) 0.034(3) 0.032(3) -0.0106(18) -0.0045(18) -0.0016(18)
C75 0.026(2) 0.049(3) 0.042(3) -0.0138(19) 0.0018(18) 0.009(2)
C76 0.024(2) 0.051(3) 0.044(3) -0.0019(19) 0.0114(18) 0.001(3)
C77 0.029(2) 0.038(3) 0.028(3) -0.0009(18) 0.0063(17) -0.0019(18)
C78 0.0250(18) 0.0177(18) 0.0210(19) 0.0026(14) 0.0006(15) 0.0002(15)
C79 0.032(2) 0.022(2) 0.027(2) 0.0020(16) -0.0046(16) 0.0042(16)
C80 0.036(3) 0.0189(19) 0.035(3) 0.0061(17) -0.0028(18) -0.0002(17)
C81 0.040(3) 0.021(2) 0.035(3) -0.0020(17) 0.0020(18) -0.0041(17)
C82 0.042(3) 0.030(3) 0.029(3) 0.0026(18) -0.0100(18) -0.0060(18)
C83 0.035(3) 0.024(2) 0.027(2) 0.0076(17) -0.0085(17) -0.0037(16)
C84 0.024(2) 0.066(4) 0.028(3) -0.008(2) 0.0020(17) -0.003(2)
C85 0.036(3) 0.079(4) 0.035(3) -0.013(3) 0.005(2) 0.001(3)
C86 0.032(3) 0.066(4) 0.033(3) -0.005(3) 0.0087(19) 0.015(3)
C87 0.037(3) 0.068(4) 0.057(4) -0.010(3) 0.012(3) 0.014(3)
C88 0.035(3) 0.094(5) 0.066(4) -0.030(3) 0.018(3) -0.018(4)
C89 0.026(3) 0.056(3) 0.038(3) -0.011(2) 0.0000(18) -0.004(3)
C91 0.144(9) 0.036(4) 0.334(17) -0.034(5) 0.200(11) -0.057(7)
C92 0.044(4) 0.168(8) 0.102(6) -0.027(5) 0.040(4) -0.099(6)
C93 0.056(4) 0.062(4) 0.054(4) 0.022(3) 0.025(3) 0.004(3)
C94 0.051(3) 0.071(4) 0.065(4) -0.017(3) 0.030(3) -0.009(3)
C95 0.024(3) 0.244(11) 0.073(5) 0.045(5) 0.019(3) 0.068(6)
C96 0.126(8) 0.112(8) 0.243(13) 0.099(7) 0.144(9) 0.142(9)

loop_
_atom_type_symbol
_atom_type_description
_atom_type_scat_dispersion_real
_atom_type_scat_dispersion_imag
_atom_type_scat_source
C C 0.0033 0.0016
;
International Tables for Crystallography
(1992, Vol. C, Tables 4.2.6.8 and 6.1.1.4)
;
H H 0.0000 0.0000
;
International Tables for Crystallography
(1992, Vol. C, Table 6.1.1.4)
;
N N 0.0061 0.0033
;
International Tables for Crystallography
(1992, Vol. C, Tables 4.2.6.8 and 6.1.1.4)
;
P P 0.1023 0.0942
;
International Tables for Crystallography
(1992, Vol. C, Tables 4.2.6.8 and 6.1.1.4)
;
Pd Pd -0.9988 1.0072
;
International Tables for Crystallography
(1992, Vol. C, Tables 4.2.6.8 and 6.1.1.4)
;

loop_
_geom_angle_atom_site_label_1
_geom_angle_atom_site_label_2
_geom_angle_atom_site_label_3
_geom_angle
_geom_angle_publ_flag
P1 Pd1 C1 170.91(10) yes
Pd1 P1 C72 114.24(12) yes
Pd1 P1 C78 110.71(11) yes
Pd1 P1 C84 121.86(15) yes
C72 P1 C78 103.25(16) yes
C72 P1 C84 101.82(17) yes
C78 P1 C84 102.8(2) yes
C1 N2 C3 111.9(3) yes
C1 N2 C6 123.0(3) yes
C3 N2 C6 124.0(3) yes
C1 N5 C4 112.0(3) yes
C1 N5 C39 123.2(3) yes
C4 N5 C39 124.8(3) yes
Pd1 C1 N2 132.4(3) yes
Pd1 C1 N5 125.0(3) yes
N2 C1 N5 102.5(3) yes
N2 C3 C4 106.6(3) yes
N5 C4 C3 106.9(3) yes
N2 C6 C7 118.3(3) yes
N2 C6 C11 120.5(3) yes
C7 C6 C11 121.2(3) yes
C6 C7 C8 119.0(4) yes
C6 C7 C12 121.4(3) yes
C8 C7 C12 119.6(3) yes
C7 C8 C9 121.4(4) yes
C8 C9 C10 118.2(4) yes
C8 C9 C25 120.9(4) yes
C10 C9 C25 120.9(4) yes
C9 C10 C11 122.6(4) yes
C6 C11 C10 117.6(3) yes
C6 C11 C26 122.1(3) yes
C10 C11 C26 120.3(4) yes
C7 C12 C13 110.5(3) yes
C7 C12 C19 112.9(3) yes
C13 C12 C19 113.0(3) yes
C12 C13 C14 118.7(4) yes
C12 C13 C18 122.7(4) yes
C14 C13 C18 118.6(4) yes
C13 C14 C15 120.6(4) yes
C14 C15 C16 120.1(5) yes
C15 C16 C17 119.8(4) yes
C16 C17 C18 120.5(4) yes
C13 C18 C17 120.4(4) yes
C12 C19 C20 119.1(4) yes
C12 C19 C24 122.8(4) yes
C20 C19 C24 118.1(4) yes
C19 C20 C21 121.5(4) yes
C20 C21 C22 120.3(4) yes
C21 C22 C23 118.9(5) yes
C22 C23 C24 120.6(4) yes
C19 C24 C23 120.6(4) yes
C11 C26 C27 113.2(3) yes
C11 C26 C33 112.5(3) yes
C27 C26 C33 108.6(3) yes
C26 C27 C28 124.3(3) yes
C26 C27 C32 117.2(3) yes
C28 C27 C32 118.2(4) yes
C27 C28 C29 120.9(4) yes
C28 C29 C30 120.0(4) yes
C29 C30 C31 119.8(4) yes
C30 C31 C32 119.8(4) yes
C27 C32 C31 121.4(4) yes
C26 C33 C34 121.1(4) yes
C26 C33 C38 120.4(4) yes
C34 C33 C38 118.4(4) yes
C33 C34 C35 121.3(4) yes
C34 C35 C36 119.9(4) yes
C35 C36 C37 119.6(4) yes
C36 C37 C38 121.1(4) yes
C33 C38 C37 119.7(4) yes
N5 C39 C40 119.6(3) yes
N5 C39 C44 118.8(3) yes
C40 C39 C44 121.6(3) yes
C39 C40 C41 118.6(3) yes
C39 C40 C45 119.3(3) yes
C41 C40 C45 122.1(3) yes
C40 C41 C42 121.9(3) yes
C41 C42 C43 118.2(3) yes
C41 C42 C58 120.8(3) yes
C43 C42 C58 121.0(3) yes
C42 C43 C44 121.8(3) yes
C39 C44 C43 117.9(3) yes
C39 C44 C59 121.7(3) yes
C43 C44 C59 120.3(3) yes
C40 C45 C46 112.4(3) yes
C40 C45 C52 110.8(3) yes
C46 C45 C52 112.9(3) yes
C45 C46 C47 118.9(4) yes
C45 C46 C51 122.6(4) yes
C47 C46 C51 118.5(4) yes
C46 C47 C48 120.6(5) yes
C47 C48 C49 119.8(5) yes
C48 C49 C50 119.8(5) yes
C49 C50 C51 120.7(5) yes
C46 C51 C50 120.5(4) yes
C45 C52 C53 119.6(4) yes
C45 C52 C57 121.6(4) yes
C53 C52 C57 118.8(4) yes
C52 C53 C54 120.6(4) yes
C53 C54 C55 120.0(4) yes
C54 C55 C56 120.4(4) yes
C55 C56 C57 119.5(4) yes
C52 C57 C56 120.5(4) yes
C44 C59 C60 113.4(3) yes
C44 C59 C66 112.1(3) yes
C60 C59 C66 111.2(3) yes
C59 C60 C61 123.8(3) yes
C59 C60 C65 118.1(3) yes
C61 C60 C65 118.0(4) yes
C60 C61 C62 120.9(4) yes
C61 C62 C63 119.9(4) yes
C62 C63 C64 119.8(4) yes
C63 C64 C65 120.0(4) yes
C60 C65 C64 121.4(4) yes
C59 C66 C67 122.6(3) yes
C59 C66 C71 118.1(3) yes
C67 C66 C71 119.3(3) yes
C66 C67 C68 120.9(4) yes
C67 C68 C69 119.9(4) yes
C68 C69 C70 119.6(4) yes
C69 C70 C71 120.7(4) yes
C66 C71 C70 119.6(4) yes
P1 C72 C73 108.3(3) yes
P1 C72 C77 114.9(3) yes
C73 C72 C77 109.0(4) yes
C72 C73 C74 111.9(3) yes
C73 C74 C75 111.1(4) yes
C74 C75 C76 111.4(4) yes
C75 C76 C77 112.2(4) yes
C72 C77 C76 110.8(4) yes
P1 C78 C79 117.4(3) yes
P1 C78 C83 112.8(3) yes
C79 C78 C83 110.3(3) yes
C78 C79 C80 110.5(3) yes
C79 C80 C81 110.8(4) yes
C80 C81 C82 110.8(4) yes
C81 C82 C83 112.3(4) yes
C78 C83 C82 110.8(4) yes
P1 C84 C85 116.4(4) yes
P1 C84 C89 110.2(3) yes
C85 C84 C89 111.8(4) yes
C84 C85 C86 112.1(5) yes
C85 C86 C87 112.4(4) yes
C86 C87 C88 111.3(5) yes
C87 C88 C89 114.3(5) yes
C84 C89 C88 110.2(4) yes
C92 C91 C96 120.0(4) yes
C91 C92 C93 120.0(4) yes
C92 C93 C94 120.0(4) yes
C93 C94 C95 120.0(4) yes
C94 C95 C96 120.0(4) yes
C91 C96 C95 120.0(5) yes
N2 C3 H3 126.685 no
C4 C3 H3 126.676 no
N5 C4 H4 126.539 no
C3 C4 H4 126.531 no
C7 C8 H8 119.312 no
C9 C8 H8 119.286 no
C9 C10 H10 118.699 no
C11 C10 H10 118.712 no
C7 C12 H12 106.703 no
C13 C12 H12 106.676 no
C19 C12 H12 106.684 no
C13 C14 H14 119.703 no
C15 C14 H14 119.688 no
C14 C15 H15 119.950 no
C16 C15 H15 119.952 no
C15 C16 H16 120.083 no
C17 C16 H16 120.093 no
C16 C17 H17 119.758 no
C18 C17 H17 119.754 no
C13 C18 H18 119.816 no
C17 C18 H18 119.829 no
C19 C20 H20 119.252 no
C21 C20 H20 119.262 no
C20 C21 H21 119.832 no
C22 C21 H21 119.840 no
C21 C22 H22 120.558 no
C23 C22 H22 120.537 no
C22 C23 H23 119.720 no
C24 C23 H23 119.708 no
C19 C24 H24 119.698 no
C23 C24 H24 119.691 no
C9 C25 H25A 109.468 no
C9 C25 H25B 109.465 no
C9 C25 H25C 109.472 no
H25A C25 H25B 109.470 no
H25A C25 H25C 109.476 no
H25B C25 H25C 109.476 no
C11 C26 H26 107.430 no
C27 C26 H26 107.428 no
C33 C26 H26 107.432 no
C27 C28 H28 119.549 no
C29 C28 H28 119.561 no
C28 C29 H29 120.026 no
C30 C29 H29 120.020 no
C29 C30 H30 120.097 no
C31 C30 H30 120.092 no
C30 C31 H31 120.103 no
C32 C31 H31 120.113 no
C27 C32 H32 119.308 no
C31 C32 H32 119.295 no
C33 C34 H34 119.360 no
C35 C34 H34 119.369 no
C34 C35 H35 120.065 no
C36 C35 H35 120.064 no
C35 C36 H36 120.174 no
C37 C36 H36 120.196 no
C36 C37 H37 119.481 no
C38 C37 H37 119.462 no
C33 C38 H38 120.157 no
C37 C38 H38 120.141 no
C40 C41 H41 119.042 no
C42 C41 H41 119.046 no
C42 C43 H43 119.092 no
C44 C43 H43 119.098 no
C40 C45 H45 106.758 no
C46 C45 H45 106.753 no
C52 C45 H45 106.760 no
C46 C47 H47 119.709 no
C48 C47 H47 119.686 no
C47 C48 H48 120.094 no
C49 C48 H48 120.092 no
C48 C49 H49 120.105 no
C50 C49 H49 120.114 no
C49 C50 H50 119.641 no
C51 C50 H50 119.628 no
C46 C51 H51 119.738 no
C50 C51 H51 119.743 no
C52 C53 H53 119.657 no
C54 C53 H53 119.696 no
C53 C54 H54 119.978 no
C55 C54 H54 119.993 no
C54 C55 H55 119.779 no
C56 C55 H55 119.785 no
C55 C56 H56 120.240 no
C57 C56 H56 120.224 no
C52 C57 H57 119.749 no
C56 C57 H57 119.731 no
C42 C58 H58A 109.474 no
C42 C58 H58B 109.474 no
C42 C58 H58C 109.475 no
H58A C58 H58B 109.473 no
H58A C58 H58C 109.466 no
H58B C58 H58C 109.466 no
C44 C59 H59 106.567 no
C60 C59 H59 106.549 no
C66 C59 H59 106.550 no
C60 C61 H61 119.540 no
C62 C61 H61 119.526 no
C61 C62 H62 120.040 no
C63 C62 H62 120.051 no
C62 C63 H63 120.118 no
C64 C63 H63 120.129 no
C63 C64 H64 120.001 no
C65 C64 H64 119.992 no
C60 C65 H65 119.316 no
C64 C65 H65 119.313 no
C66 C67 H67 119.546 no
C68 C67 H67 119.553 no
C67 C68 H68 120.041 no
C69 C68 H68 120.033 no
C68 C69 H69 120.221 no
C70 C69 H69 120.211 no
C69 C70 H70 119.650 no
C71 C70 H70 119.655 no
C66 C71 H71 120.187 no
C70 C71 H71 120.180 no
P1 C72 H72 108.141 no
C73 C72 H72 108.157 no
C77 C72 H72 108.144 no
C72 C73 H73A 109.210 no
C72 C73 H73B 109.221 no
C74 C73 H73A 109.228 no
C74 C73 H73B 109.222 no
H73A C73 H73B 107.924 no
C73 C74 H74A 109.413 no
C73 C74 H74B 109.433 no
C75 C74 H74A 109.425 no
C75 C74 H74B 109.438 no
H74A C74 H74B 108.021 no
C74 C75 H75A 109.359 no
C74 C75 H75B 109.344 no
C76 C75 H75A 109.347 no
C76 C75 H75B 109.359 no
H75A C75 H75B 107.983 no
C75 C76 H76A 109.168 no
C75 C76 H76B 109.171 no
C77 C76 H76A 109.158 no
C77 C76 H76B 109.164 no
H76A C76 H76B 107.870 no
C72 C77 H77A 109.508 no
C72 C77 H77B 109.488 no
C76 C77 H77A 109.498 no
C76 C77 H77B 109.486 no
H77A C77 H77B 108.063 no
P1 C78 H78 105.056 no
C79 C78 H78 105.047 no
C83 C78 H78 105.040 no
C78 C79 H79A 109.548 no
C78 C79 H79B 109.554 no
C80 C79 H79A 109.558 no
C80 C79 H79B 109.551 no
H79A C79 H79B 108.111 no
C79 C80 H80A 109.491 no
C79 C80 H80B 109.495 no
C81 C80 H80A 109.480 no
C81 C80 H80B 109.482 no
H80A C80 H80B 108.052 no
C80 C81 H81A 109.488 no
C80 C81 H81B 109.487 no
C82 C81 H81A 109.492 no
C82 C81 H81B 109.497 no
H81A C81 H81B 108.061 no
C81 C82 H82A 109.138 no
C81 C82 H82B 109.125 no
C83 C82 H82A 109.132 no
C83 C82 H82B 109.139 no
H82A C82 H82B 107.853 no
C78 C83 H83A 109.472 no
C78 C83 H83B 109.483 no
C82 C83 H83A 109.470 no
C82 C83 H83B 109.472 no
H83A C83 H83B 108.064 no
P1 C84 H84 105.885 no
C85 C84 H84 105.888 no
C89 C84 H84 105.887 no
C84 C85 H85A 109.186 no
C84 C85 H85B 109.186 no
C86 C85 H85A 109.175 no
C86 C85 H85B 109.175 no
H85A C85 H85B 107.895 no
C85 C86 H86A 109.121 no
C85 C86 H86B 109.127 no
C87 C86 H86A 109.120 no
C87 C86 H86B 109.115 no
H86A C86 H86B 107.836 no
C86 C87 H87A 109.369 no
C86 C87 H87B 109.371 no
C88 C87 H87A 109.362 no
C88 C87 H87B 109.369 no
H87A C87 H87B 108.006 no
C87 C88 H88A 108.674 no
C87 C88 H88B 108.669 no
C89 C88 H88A 108.674 no
C89 C88 H88B 108.673 no
H88A C88 H88B 107.601 no
C84 C89 H89A 109.617 no
C84 C89 H89B 109.615 no
C88 C89 H89A 109.613 no
C88 C89 H89B 109.608 no
H89A C89 H89B 108.145 no
C92 C91 H91 119.992 no
C96 C91 H91 120.009 no
C91 C92 H92 119.992 no
C93 C92 H92 120.008 no
C92 C93 H93 120.002 no
C94 C93 H93 119.995 no
C93 C94 H94 119.999 no
C95 C94 H94 119.996 no
C94 C95 H95 120.010 no
C96 C95 H95 119.994 no
C91 C96 H96 119.995 no
C95 C96 H96 120.006 no

loop_
_geom_bond_atom_site_label_1
_geom_bond_atom_site_label_2
_geom_bond_distance
_geom_bond_publ_flag
Pd1 P1 2.2380(11) yes
Pd1 C1 2.027(4) yes
P1 C72 1.864(4) yes
P1 C78 1.849(4) yes
P1 C84 1.886(5) yes
N2 C1 1.372(5) yes
N2 C3 1.384(4) yes
N2 C6 1.445(4) yes
N5 C1 1.366(4) yes
N5 C4 1.383(5) yes
N5 C39 1.447(4) yes
C3 C4 1.337(5) yes
C6 C7 1.390(5) yes
C6 C11 1.404(5) yes
C7 C8 1.392(5) yes
C7 C12 1.524(5) yes
C8 C9 1.381(6) yes
C9 C10 1.394(5) yes
C9 C25 1.502(6) yes
C10 C11 1.384(5) yes
C11 C26 1.517(5) yes
C12 C13 1.529(5) yes
C12 C19 1.524(6) yes
C13 C14 1.383(6) yes
C13 C18 1.387(6) yes
C14 C15 1.386(6) yes
C15 C16 1.381(7) yes
C16 C17 1.360(7) yes
C17 C18 1.392(6) yes
C19 C20 1.383(6) yes
C19 C24 1.387(6) yes
C20 C21 1.368(7) yes
C21 C22 1.389(7) yes
C22 C23 1.375(7) yes
C23 C24 1.386(6) yes
C26 C27 1.529(5) yes
C26 C33 1.528(5) yes
C27 C28 1.376(5) yes
C27 C32 1.395(5) yes
C28 C29 1.384(6) yes
C29 C30 1.382(6) yes
C30 C31 1.378(6) yes
C31 C32 1.369(6) yes
C33 C34 1.388(6) yes
C33 C38 1.390(6) yes
C34 C35 1.384(6) yes
C35 C36 1.372(7) yes
C36 C37 1.373(7) yes
C37 C38 1.391(6) yes
C39 C40 1.393(5) yes
C39 C44 1.396(5) yes
C40 C41 1.379(5) yes
C40 C45 1.530(5) yes
C41 C42 1.392(5) yes
C42 C43 1.391(5) yes
C42 C58 1.503(5) yes
C43 C44 1.395(5) yes
C44 C59 1.512(5) yes
C45 C46 1.531(5) yes
C45 C52 1.503(5) yes
C46 C47 1.374(6) yes
C46 C51 1.381(6) yes
C47 C48 1.398(8) yes
C48 C49 1.373(7) yes
C49 C50 1.354(8) yes
C50 C51 1.387(7) yes
C52 C53 1.386(6) yes
C52 C57 1.384(5) yes
C53 C54 1.381(6) yes
C54 C55 1.364(7) yes
C55 C56 1.382(7) yes
C56 C57 1.386(6) yes
C59 C60 1.524(5) yes
C59 C66 1.528(5) yes
C60 C61 1.389(5) yes
C60 C65 1.388(5) yes
C61 C62 1.384(6) yes
C62 C63 1.385(6) yes
C63 C64 1.376(5) yes
C64 C65 1.378(6) yes
C66 C67 1.381(5) yes
C66 C71 1.391(5) yes
C67 C68 1.384(5) yes
C68 C69 1.384(6) yes
C69 C70 1.378(6) yes
C70 C71 1.393(5) yes
C72 C73 1.530(6) yes
C72 C77 1.531(6) yes
C73 C74 1.528(6) yes
C74 C75 1.515(7) yes
C75 C76 1.507(7) yes
C76 C77 1.521(6) yes
C78 C79 1.536(5) yes
C78 C83 1.531(5) yes
C79 C80 1.528(6) yes
C80 C81 1.515(6) yes
C81 C82 1.521(6) yes
C82 C83 1.511(6) yes
C84 C85 1.467(7) yes
C84 C89 1.529(6) yes
C85 C86 1.529(7) yes
C86 C87 1.508(7) yes
C87 C88 1.433(8) yes
C88 C89 1.557(8) yes
C91 C92 1.390(8) yes
C91 C96 1.390(9) yes
C92 C93 1.390(7) yes
C93 C94 1.390(5) yes
C94 C95 1.390(7) yes
C95 C96 1.390(8) yes
C3 H3 0.950 no
C4 H4 0.950 no
C8 H8 0.950 no
C10 H10 0.950 no
C12 H12 1.000 no
C14 H14 0.950 no
C15 H15 0.950 no
C16 H16 0.950 no
C17 H17 0.950 no
C18 H18 0.950 no
C20 H20 0.950 no
C21 H21 0.950 no
C22 H22 0.950 no
C23 H23 0.950 no
C24 H24 0.950 no
C25 H25A 0.980 no
C25 H25B 0.980 no
C25 H25C 0.980 no
C26 H26 1.000 no
C28 H28 0.950 no
C29 H29 0.950 no
C30 H30 0.950 no
C31 H31 0.950 no
C32 H32 0.950 no
C34 H34 0.950 no
C35 H35 0.950 no
C36 H36 0.950 no
C37 H37 0.950 no
C38 H38 0.950 no
C41 H41 0.950 no
C43 H43 0.950 no
C45 H45 1.000 no
C47 H47 0.950 no
C48 H48 0.950 no
C49 H49 0.950 no
C50 H50 0.950 no
C51 H51 0.950 no
C53 H53 0.950 no
C54 H54 0.950 no
C55 H55 0.950 no
C56 H56 0.950 no
C57 H57 0.950 no
C58 H58A 0.980 no
C58 H58B 0.980 no
C58 H58C 0.980 no
C59 H59 1.000 no
C61 H61 0.950 no
C62 H62 0.950 no
C63 H63 0.950 no
C64 H64 0.950 no
C65 H65 0.950 no
C67 H67 0.950 no
C68 H68 0.950 no
C69 H69 0.950 no
C70 H70 0.950 no
C71 H71 0.950 no
C72 H72 1.000 no
C73 H73A 0.990 no
C73 H73B 0.990 no
C74 H74A 0.990 no
C74 H74B 0.990 no
C75 H75A 0.990 no
C75 H75B 0.990 no
C76 H76A 0.990 no
C76 H76B 0.990 no
C77 H77A 0.990 no
C77 H77B 0.990 no
C78 H78 1.000 no
C79 H79A 0.990 no
C79 H79B 0.990 no
C80 H80A 0.990 no
C80 H80B 0.990 no
C81 H81A 0.990 no
C81 H81B 0.990 no
C82 H82A 0.990 no
C82 H82B 0.990 no
C83 H83A 0.990 no
C83 H83B 0.990 no
C84 H84 1.000 no
C85 H85A 0.990 no
C85 H85B 0.990 no
C86 H86A 0.990 no
C86 H86B 0.990 no
C87 H87A 0.990 no
C87 H87B 0.990 no
C88 H88A 0.990 no
C88 H88B 0.990 no
C89 H89A 0.990 no
C89 H89B 0.990 no
C91 H91 0.950 no
C92 H92 0.950 no
C93 H93 0.950 no
C94 H94 0.950 no
C95 H95 0.950 no
C96 H96 0.950 no

loop_
_geom_contact_atom_site_label_1
_geom_contact_atom_site_label_2
_geom_contact_distance
_geom_contact_publ_flag
_geom_contact_site_symmetry_2
Pd1 C6 3.544(4) no .
Pd1 C39 3.350(4) no .
Pd1 C73 3.539(4) no .
Pd1 C83 3.588(4) no .
N2 C12 2.871(5) no .
N2 C19 3.590(5) no .
N2 C26 2.945(5) no .
N2 C27 3.598(5) no .
N2 C39 3.540(4) no .
N5 C6 3.529(4) no .
N5 C45 2.858(5) no .
N5 C52 3.063(4) no .
N5 C53 3.430(5) no .
N5 C59 2.889(5) no .
C1 C7 3.381(5) no .
C1 C11 3.283(5) no .
C1 C26 3.463(5) no .
C1 C40 3.296(5) no .
C1 C44 3.363(5) no .
C1 C45 3.397(5) no .
C1 C59 3.578(5) no .
C3 C7 3.165(5) no .
C3 C11 3.525(5) no .
C3 C12 3.138(5) no .
C3 C19 3.279(5) no .
C3 C20 3.526(6) no .
C3 C39 3.583(5) no .
C3 C53 3.510(5) no .
C4 C6 3.565(5) no .
C4 C40 3.405(5) no .
C4 C44 3.300(5) no .
C4 C45 3.584(5) no .
C4 C52 3.165(5) no .
C4 C53 3.233(5) no .
C4 C57 3.591(5) no .
C4 C59 3.429(5) no .
C4 C60 3.575(5) no .
C6 C9 2.786(5) no .
C6 C19 3.408(5) no .
C6 C27 3.388(5) no .
C7 C10 2.765(6) no .
C7 C14 3.150(6) no .
C7 C18 3.496(5) no .
C7 C24 2.962(6) no .
C8 C11 2.792(5) no .
C8 C13 2.910(5) no .
C8 C14 3.533(6) no .
C8 C18 3.508(6) no .
C8 C19 3.324(5) no .
C8 C24 3.293(6) no .
C10 C27 3.362(5) no .
C10 C28 3.435(5) no .
C10 C33 2.909(5) no .
C10 C34 3.287(6) no .
C11 C28 2.926(5) no .
C11 C34 3.362(5) no .
C11 C38 3.381(6) no .
C13 C16 2.783(5) no .
C13 C20 3.306(6) no .
C13 C24 3.441(6) no .
C14 C17 2.753(6) no .
C15 C18 2.753(7) no .
C18 C19 2.922(5) no .
C18 C20 3.580(6) no .
C18 C24 3.470(6) no .
C19 C22 2.792(6) no .
C20 C23 2.744(7) no .
C20 C65 3.599(6) no .
C21 C24 2.752(6) no .
C27 C30 2.780(6) no .
C27 C34 2.867(5) no .
C28 C31 2.758(6) no .
C28 C33 3.533(5) no .
C28 C34 3.591(6) no .
C29 C32 2.745(6) no .
C32 C33 2.984(5) no .
C32 C34 3.232(5) no .
C32 C53 3.412(6) no .
C33 C36 2.788(6) no .
C34 C37 2.740(6) no .
C35 C38 2.768(6) no .
C39 C42 2.782(5) no .
C39 C52 3.119(5) no .
C39 C57 3.559(5) no .
C39 C60 3.431(5) no .
C40 C43 2.778(5) no .
C40 C47 3.233(6) no .
C40 C51 3.481(6) no .
C40 C57 2.967(5) no .
C41 C44 2.784(5) no .
C41 C46 2.884(6) no .
C41 C47 3.400(6) no .
C41 C51 3.537(6) no .
C41 C52 3.505(5) no .
C43 C60 3.327(5) no .
C43 C61 3.338(5) no .
C43 C66 2.951(5) no .
C43 C67 3.471(5) no .
C44 C61 2.933(5) no .
C44 C67 3.460(5) no .
C44 C71 3.233(5) no .
C46 C49 2.781(7) no .
C46 C53 3.424(5) no .
C46 C57 3.288(6) no .
C47 C50 2.741(7) no .
C48 C51 2.745(7) no .
C51 C52 2.923(6) no .
C51 C57 3.222(6) no .
C52 C55 2.770(6) no .
C53 C56 2.755(6) no .
C54 C57 2.757(6) no .
C60 C63 2.788(6) no .
C60 C67 2.902(5) no .
C61 C64 2.758(5) no .
C61 C66 3.544(5) no .
C62 C65 2.752(5) no .
C65 C66 3.095(5) no .
C65 C67 3.306(5) no .
C66 C69 2.784(5) no .
C67 C70 2.755(5) no .
C68 C71 2.772(6) no .
C72 C75 2.958(6) no .
C72 C79 3.397(5) no .
C72 C85 3.172(6) no .
C73 C76 2.908(6) no .
C73 C85 3.369(7) no .
C74 C77 2.937(6) no .
C77 C78 3.155(6) no .
C77 C79 3.561(6) no .
C78 C81 2.945(5) no .
C78 C89 3.544(6) no .
C79 C82 2.923(6) no .
C79 C84 3.258(6) no .
C80 C83 2.940(6) no .
C83 C89 3.576(6) no .
C84 C87 2.940(7) no .
C85 C88 2.888(8) no .
C86 C89 2.910(6) no .
C91 C94 2.780(6) no .
C92 C95 2.780(6) no .
C93 C96 2.780(7) no .
C16 C36 3.546(6) no 4_564
C16 C63 3.585(6) no 4_565
C17 C36 3.528(6) no 4_564
C17 C54 3.582(6) no 1_655
C29 C82 3.561(6) no 2_555
C36 C16 3.546(6) no 4_465
C36 C17 3.528(6) no 4_465
C37 C56 3.495(6) no 4_565
C54 C17 3.582(6) no 1_455
C56 C37 3.495(6) no 4_464
C62 C75 3.478(6) no 4_464
C63 C16 3.585(6) no 4_464
C63 C75 3.438(6) no 4_464
C75 C62 3.478(6) no 4_565
C75 C63 3.438(6) no 4_565
C82 C29 3.561(6) no 2_545
Pd1 H26 3.3135 no .
Pd1 H38 3.1719 no .
Pd1 H45 3.2764 no .
Pd1 H71 3.2454 no .
Pd1 H73A 3.0182 no .
Pd1 H78 3.4758 no .
Pd1 H83B 2.9816 no .
Pd1 H89B 3.3709 no .
P1 H73A 2.8961 no .
P1 H73B 2.8499 no .
P1 H77A 3.0295 no .
P1 H77B 3.0082 no .
P1 H79A 3.0034 no .
P1 H79B 3.1271 no .
P1 H83A 3.0412 no .
P1 H83B 2.8940 no .
P1 H85A 3.0171 no .
P1 H85B 2.9893 no .
P1 H89A 2.9147 no .
P1 H89B 2.9612 no .
N2 H4 3.1061 no .
N2 H12 2.4099 no .
N2 H26 2.5462 no .
N2 H45 3.5942 no .
N2 H53 3.5010 no .
N2 H59 3.4798 no .
N5 H3 3.1093 no .
N5 H12 3.3215 no .
N5 H45 2.6223 no .
N5 H53 3.4809 no .
N5 H59 2.4284 no .
C1 H3 3.1950 no .
C1 H4 3.1893 no .
C1 H12 2.9290 no .
C1 H26 2.7413 no .
C1 H45 2.7569 no .
C1 H53 3.5515 no .
C1 H59 2.8452 no .
C3 H12 2.6286 no .
C3 H20 3.5050 no .
C3 H26 3.4839 no .
C3 H53 3.4808 no .
C3 H59 3.5632 no .
C4 H12 3.1871 no .
C4 H45 3.4728 no .
C4 H53 3.4698 no .
C4 H59 2.9640 no .
C6 H3 2.7996 no .
C6 H8 3.2537 no .
C6 H10 3.2435 no .
C6 H12 2.5850 no .
C6 H24 3.5577 no .
C6 H26 2.6329 no .
C6 H28 3.1375 no .
C7 H3 3.2742 no .
C7 H14 3.0724 no .
C7 H24 2.6578 no .
C8 H10 3.2350 no .
C8 H12 3.2815 no .
C8 H24 2.6441 no .
C8 H25A 2.5756 no .
C8 H25B 3.0134 no .
C8 H25C 3.2197 no .
C9 H24 3.5159 no .
C10 H8 3.2404 no .
C10 H25A 3.2930 no .
C10 H25B 2.8868 no .
C10 H25C 2.6622 no .
C10 H26 3.2671 no .
C10 H28 2.8871 no .
C10 H34 3.2307 no .
C11 H28 2.5732 no .
C11 H34 3.3879 no .
C11 H38 3.4217 no .
C12 H3 3.2196 no .
C12 H8 2.6570 no .
C12 H14 2.6387 no .
C12 H18 2.7255 no .
C12 H20 2.6372 no .
C12 H24 2.7218 no .
C13 H8 2.6164 no .
C13 H15 3.2605 no .
C13 H17 3.2653 no .
C13 H20 3.2969 no .
C13 H24 3.5315 no .
C14 H8 3.3481 no .
C14 H12 2.6138 no .
C14 H16 3.2559 no .
C14 H18 3.2423 no .
C14 H75A 3.4611 no .
C14 H77B 3.5188 no .
C15 H17 3.2300 no .
C15 H75A 3.0603 no .
C15 H77B 3.5379 no .
C16 H14 3.2528 no .
C16 H18 3.2415 no .
C17 H15 3.2282 no .
C18 H8 2.8683 no .
C18 H12 3.2460 no .
C18 H14 3.2424 no .
C18 H16 3.2477 no .
C18 H24 3.5774 no .
C19 H3 2.9442 no .
C19 H8 3.3318 no .
C19 H18 2.5812 no .
C19 H21 3.2539 no .
C19 H23 3.2628 no .
C20 H3 3.1894 no .
C20 H12 2.5668 no .
C20 H18 3.2285 no .
C20 H22 3.2501 no .
C20 H24 3.2370 no .
C20 H65 3.3183 no .
C21 H23 3.2404 no .
C22 H20 3.2452 no .
C22 H24 3.2515 no .
C23 H21 3.2394 no .
C24 H3 3.4165 no .
C24 H8 3.2325 no .
C24 H12 3.2787 no .
C24 H18 2.8530 no .
C24 H20 3.2349 no .
C24 H22 3.2584 no .
C25 H8 2.6562 no .
C25 H10 2.6601 no .
C26 H10 2.6491 no .
C26 H28 2.7437 no .
C26 H32 2.6165 no .
C26 H34 2.6862 no .
C26 H38 2.6872 no .
C26 H53 3.2881 no .
C27 H10 3.3960 no .
C27 H29 3.2549 no .
C27 H31 3.2662 no .
C27 H34 2.5738 no .
C27 H53 2.9884 no .
C28 H10 3.5265 no .
C28 H26 3.2244 no .
C28 H30 3.2532 no .
C28 H32 3.2347 no .
C28 H34 2.9744 no .
C29 H31 3.2468 no .
C30 H28 3.2497 no .
C30 H32 3.2310 no .
C30 H54 3.2880 no .
C31 H29 3.2456 no .
C31 H53 3.3803 no .
C31 H54 3.0310 no .
C32 H26 2.6821 no .
C32 H28 3.2391 no .
C32 H30 3.2345 no .
C32 H34 3.0387 no .
C32 H53 2.6348 no .
C32 H54 3.2095 no .
C33 H10 2.5669 no .
C33 H32 2.8419 no .
C33 H35 3.2696 no .
C33 H37 3.2592 no .
C34 H10 2.5998 no .
C34 H26 3.2884 no .
C34 H32 3.2751 no .
C34 H36 3.2451 no .
C34 H38 3.2497 no .
C35 H10 3.5234 no .
C35 H37 3.2284 no .
C36 H34 3.2382 no .
C36 H38 3.2593 no .
C37 H35 3.2320 no .
C37 H85A 2.9260 no .
C37 H87B 3.2155 no .
C38 H10 3.4911 no .
C38 H26 2.5877 no .
C38 H32 3.5318 no .
C38 H34 3.2450 no .
C38 H36 3.2623 no .
C38 H85A 3.0802 no .
C38 H89B 3.5831 no .
C39 H4 2.8076 no .
C39 H41 3.2407 no .
C39 H43 3.2492 no .
C39 H45 2.6605 no .
C39 H57 3.4484 no .
C39 H59 2.5744 no .
C39 H61 3.3508 no .
C39 H83B 3.2308 no .
C40 H47 3.1856 no .
C40 H57 2.7326 no .
C40 H83B 3.2703 no .
C41 H43 3.2448 no .
C41 H45 3.2169 no .
C41 H47 3.4986 no .
C41 H57 3.0277 no .
C41 H58A 3.1801 no .
C41 H58B 3.0937 no .
C41 H58C 2.5618 no .
C41 H83B 3.2495 no .
C42 H61 3.5483 no .
C42 H82B 3.0553 no .
C42 H83B 3.2079 no .
C43 H41 3.2445 no .
C43 H58A 2.7207 no .
C43 H58B 2.8152 no .
C43 H58C 3.3071 no .
C43 H59 3.2811 no .
C43 H61 2.7318 no .
C43 H67 3.4981 no .
C43 H82A 3.3409 no .
C43 H82B 3.3483 no .
C43 H83B 3.1388 no .
C44 H4 3.4362 no .
C44 H61 2.5914 no .
C44 H67 3.5651 no .
C44 H71 3.1903 no .
C44 H83B 3.1803 no .
C45 H41 2.6938 no .
C45 H47 2.6349 no .
C45 H51 2.7167 no .
C45 H53 2.6422 no .
C45 H57 2.6826 no .
C46 H41 2.5082 no .
C46 H48 3.2621 no .
C46 H50 3.2565 no .
C46 H53 3.4984 no .
C46 H57 3.2832 no .
C47 H41 2.9883 no .
C47 H45 2.5950 no .
C47 H49 3.2586 no .
C47 H51 3.2276 no .
C47 H89A 3.3969 no .
C47 H89B 3.2603 no .
C48 H50 3.2171 no .
C48 H88A 3.5089 no .
C49 H47 3.2525 no .
C49 H51 3.2342 no .
C50 H48 3.2169 no .
C51 H41 2.9234 no .
C51 H45 3.2578 no .
C51 H47 3.2286 no .
C51 H49 3.2414 no .
C51 H57 3.1418 no .
C52 H4 3.2096 no .
C52 H51 2.5960 no .
C52 H54 3.2598 no .
C52 H56 3.2619 no .
C53 H4 3.4142 no .
C53 H26 3.4904 no .
C53 H32 3.2879 no .
C53 H45 2.5103 no .
C53 H51 3.5079 no .
C53 H55 3.2353 no .
C53 H57 3.2437 no .
C54 H56 3.2398 no .
C55 H53 3.2322 no .
C55 H57 3.2487 no .
C56 H4 3.5243 no .
C56 H51 3.4446 no .
C56 H54 3.2411 no .
C57 H4 3.2527 no .
C57 H45 3.2853 no .
C57 H51 2.5620 no .
C57 H53 3.2429 no .
C57 H55 3.2499 no .
C58 H41 2.6635 no .
C58 H43 2.6662 no .
C58 H82B 2.9766 no .
C59 H4 3.5909 no .
C59 H43 2.6631 no .
C59 H61 2.7408 no .
C59 H65 2.6217 no .
C59 H67 2.7134 no .
C59 H71 2.6416 no .
C60 H4 3.3841 no .
C60 H20 3.5067 no .
C60 H43 3.3289 no .
C60 H62 3.2677 no .
C60 H64 3.2649 no .
C60 H67 2.5830 no .
C61 H4 3.4717 no .
C61 H43 3.3373 no .
C61 H59 3.2369 no .
C61 H63 3.2551 no .
C61 H65 3.2396 no .
C61 H67 3.0273 no .
C62 H64 3.2468 no .
C63 H61 3.2514 no .
C63 H65 3.2381 no .
C64 H20 2.9687 no .
C64 H21 3.5707 no .
C64 H62 3.2457 no .
C65 H20 2.6554 no .
C65 H59 2.6363 no .
C65 H61 3.2408 no .
C65 H63 3.2436 no .
C65 H67 3.0171 no .
C66 H43 2.6678 no .
C66 H65 2.9701 no .
C66 H68 3.2603 no .
C66 H70 3.2627 no .
C67 H43 2.8322 no .
C67 H59 3.2573 no .
C67 H65 3.3276 no .
C67 H69 3.2557 no .
C67 H71 3.2522 no .
C68 H70 3.2445 no .
C69 H67 3.2517 no .
C69 H71 3.2632 no .
C70 H68 3.2458 no .
C70 H77A 3.5224 no .
C70 H77B 3.3704 no .
C70 H78 3.0121 no .
C70 H82A 3.2769 no .
C71 H14 3.4381 no .
C71 H43 3.5167 no .
C71 H59 2.5724 no .
C71 H67 3.2498 no .
C71 H69 3.2656 no .
C71 H77B 3.3516 no .
C71 H78 2.9320 no .
C71 H82A 3.2185 no .
C71 H83B 3.5801 no .
C72 H74A 3.3810 no .
C72 H74B 2.7699 no .
C72 H75A 3.3367 no .
C72 H76A 2.7316 no .
C72 H76B 3.3619 no .
C72 H78 2.9549 no .
C72 H79A 2.9239 no .
C72 H84 3.1267 no .
C72 H85A 3.3891 no .
C72 H85B 2.6945 no .
C73 H75A 2.7570 no .
C73 H75B 3.3585 no .
C73 H76A 3.2686 no .
C73 H77A 3.3504 no .
C73 H77B 2.7092 no .
C73 H85A 3.1890 no .
C73 H85B 2.8768 no .
C74 H72 2.7202 no .
C74 H76A 2.7360 no .
C74 H76B 3.3436 no .
C74 H77B 3.2778 no .
C75 H15 3.4368 no .
C75 H72 3.2509 no .
C75 H73A 2.7422 no .
C75 H73B 3.3562 no .
C75 H77A 3.3586 no .
C75 H77B 2.7444 no .
C76 H15 3.4851 no .
C76 H72 2.6948 no .
C76 H73A 3.2547 no .
C76 H74A 3.3432 no .
C76 H74B 2.7490 no .
C77 H70 3.1767 no .
C77 H71 3.5117 no .
C77 H73A 2.7063 no .
C77 H73B 3.3485 no .
C77 H74B 3.3133 no .
C77 H75A 2.7561 no .
C77 H75B 3.3595 no .
C77 H78 2.7172 no .
C77 H79A 2.9955 no .
C78 H71 3.3096 no .
C78 H72 3.2153 no .
C78 H77A 2.7261 no .
C78 H77B 3.3108 no .
C78 H80A 2.7318 no .
C78 H80B 3.3706 no .
C78 H81A 3.3096 no .
C78 H82A 2.7379 no .
C78 H82B 3.3555 no .
C78 H84 2.8019 no .
C78 H89A 3.1369 no .
C79 H72 3.2589 no .
C79 H77A 2.8652 no .
C79 H81A 2.7326 no .
C79 H81B 3.3572 no .
C79 H82A 3.2911 no .
C79 H83A 2.7456 no .
C79 H83B 3.3698 no .
C79 H84 2.6548 no .
C80 H77A 3.5744 no .
C80 H78 2.6155 no .
C80 H82A 2.7333 no .
C80 H82B 3.3470 no .
C80 H83A 3.3056 no .
C81 H78 3.1581 no .
C81 H79A 3.3555 no .
C81 H79B 2.7241 no .
C81 H83A 2.7607 no .
C81 H83B 3.3654 no .
C82 H58A 3.2075 no .
C82 H78 2.6186 no .
C82 H79B 3.2606 no .
C82 H80A 2.7280 no .
C82 H80B 3.3511 no .
C83 H79A 3.3699 no .
C83 H79B 2.7360 no .
C83 H80A 3.2830 no .
C83 H81A 2.7616 no .
C83 H81B 3.3639 no .
C83 H84 3.5718 no .
C83 H89A 2.8280 no .
C84 H72 2.7773 no .
C84 H73B 3.2352 no .
C84 H79A 3.3784 no .
C84 H79B 2.9002 no .
C84 H83A 3.2845 no .
C84 H86A 2.7409 no .
C84 H86B 3.3238 no .
C84 H87B 3.3142 no .
C84 H88A 3.3744 no .
C84 H88B 2.7843 no .
C85 H37 3.1501 no .
C85 H38 3.5385 no .
C85 H72 2.8477 no .
C85 H73B 2.6862 no .
C85 H87A 3.3691 no .
C85 H87B 2.7791 no .
C85 H88B 3.2621 no .
C85 H89A 3.3215 no .
C85 H89B 2.7574 no .
C86 H37 3.2408 no .
C86 H84 2.6411 no .
C86 H88A 3.2798 no .
C86 H88B 2.6773 no .
C86 H89B 3.3128 no .
C87 H37 3.1530 no .
C87 H84 3.2033 no .
C87 H85A 2.7733 no .
C87 H85B 3.3643 no .
C87 H89A 3.3380 no .
C87 H89B 2.7972 no .
C88 H48 3.5476 no .
C88 H84 2.6962 no .
C88 H85A 3.2512 no .
C88 H86A 2.6938 no .
C88 H86B 3.2677 no .
C89 H47 2.9180 no .
C89 H79B 3.5039 no .
C89 H83A 2.9346 no .
C89 H85A 2.7258 no .
C89 H85B 3.3322 no .
C89 H86A 3.2853 no .
C89 H87A 3.3609 no .
C89 H87B 2.7682 no .
C91 H93 3.2651 no .
C91 H95 3.2649 no .
C92 H94 3.2649 no .
C92 H96 3.2651 no .
C93 H91 3.2650 no .
C93 H95 3.2649 no .
C94 H92 3.2651 no .
C94 H96 3.2651 no .
C95 H91 3.2652 no .
C95 H93 3.2650 no .
C96 H92 3.2651 no .
C96 H94 3.2650 no .
H3 H4 2.4694 no .
H3 H12 2.9454 no .
H3 H20 3.3966 no .
H4 H59 3.3451 no .
H4 H61 3.5149 no .
H8 H12 3.5498 no .
H8 H18 2.9718 no .
H8 H24 2.5999 no .
H8 H25A 2.3780 no .
H8 H25B 3.1332 no .
H8 H25C 3.4613 no .
H10 H25A 3.5621 no .
H10 H25B 2.9103 no .
H10 H25C 2.5207 no .
H10 H26 3.5202 no .
H10 H28 3.1221 no .
H10 H34 2.5504 no .
H12 H14 2.4631 no .
H12 H18 3.5111 no .
H12 H20 2.3735 no .
H12 H24 3.5659 no .
H12 H59 2.7461 no .
H12 H65 3.2384 no .
H14 H15 2.3313 no .
H14 H59 3.3261 no .
H14 H71 2.8659 no .
H14 H73A 3.2648 no .
H14 H75A 3.3736 no .
H14 H77B 2.8745 no .
H15 H16 2.3315 no .
H15 H75A 2.6467 no .
H15 H76B 3.0351 no .
H15 H77B 2.9172 no .
H16 H17 2.3079 no .
H17 H18 2.3357 no .
H18 H24 3.0322 no .
H20 H21 2.3054 no .
H20 H59 3.5379 no .
H20 H64 2.9362 no .
H20 H65 2.3933 no .
H21 H22 2.3443 no .
H21 H64 3.2158 no .
H22 H23 2.3288 no .
H23 H24 2.3278 no .
H26 H28 3.4632 no .
H26 H32 2.5518 no .
H26 H34 3.5645 no .
H26 H38 2.4133 no .
H26 H45 3.0623 no .
H26 H53 2.6349 no .
H28 H29 2.3280 no .
H28 H34 3.2606 no .
H29 H30 2.3336 no .
H30 H31 2.3304 no .
H31 H32 2.3107 no .
H31 H54 3.2870 no .
H32 H34 3.3457 no .
H32 H53 2.4421 no .
H32 H54 3.5708 no .
H34 H35 2.3254 no .
H35 H36 2.3257 no .
H36 H37 2.3180 no .
H37 H38 2.3350 no .
H37 H85A 2.3449 no .
H37 H86B 3.0094 no .
H37 H87B 2.3501 no .
H37 H89B 3.4808 no .
H38 H73B 3.4776 no .
H38 H85A 2.6531 no .
H38 H89B 2.8016 no .
H41 H45 3.4556 no .
H41 H47 3.3044 no .
H41 H51 3.2114 no .
H41 H57 3.0995 no .
H41 H58A 3.3869 no .
H41 H58B 3.2565 no .
H41 H58C 2.3448 no .
H43 H58A 2.6227 no .
H43 H58B 2.8035 no .
H43 H58C 3.5903 no .
H43 H59 3.5581 no .
H43 H61 2.8297 no .
H43 H67 2.8197 no .
H43 H82A 3.1557 no .
H43 H82B 3.3800 no .
H45 H47 2.4266 no .
H45 H51 3.5286 no .
H45 H53 2.2979 no .
H45 H57 3.5890 no .
H47 H48 2.3452 no .
H47 H83A 3.4255 no .
H47 H88A 3.3952 no .
H47 H89A 2.5971 no .
H47 H89B 2.3927 no .
H48 H49 2.3262 no .
H48 H88A 2.7192 no .
H48 H89A 3.3759 no .
H48 H89B 3.5428 no .
H49 H50 2.3004 no .
H50 H51 2.3283 no .
H51 H57 2.5170 no .
H53 H54 2.3266 no .
H54 H55 2.3109 no .
H55 H56 2.3324 no .
H56 H57 2.3356 no .
H58A H82A 3.2877 no .
H58A H82B 2.3215 no .
H58C H82B 3.2445 no .
H59 H61 3.4956 no .
H59 H65 2.4992 no .
H59 H67 3.5357 no .
H59 H71 2.4072 no .
H61 H62 2.3277 no .
H61 H67 3.3154 no .
H62 H63 2.3370 no .
H63 H64 2.3280 no .
H64 H65 2.3178 no .
H65 H67 3.2857 no .
H67 H68 2.3281 no .
H68 H69 2.3382 no .
H69 H70 2.3261 no .
H70 H71 2.3404 no .
H70 H77A 2.6900 no .
H70 H77B 2.7653 no .
H70 H78 2.6660 no .
H70 H80A 3.1660 no .
H70 H82A 3.4890 no .
H71 H77A 3.4961 no .
H71 H77B 2.7326 no .
H71 H78 2.5203 no .
H71 H82A 3.4018 no .
H71 H83B 3.1715 no .
H72 H73A 2.8722 no .
H72 H73B 2.3677 no .
H72 H74B 2.5835 no .
H72 H76A 2.5379 no .
H72 H76B 3.5988 no .
H72 H77A 2.3702 no .
H72 H77B 2.8752 no .
H72 H78 3.4221 no .
H72 H79A 2.6171 no .
H72 H79B 3.5401 no .
H72 H84 2.7534 no .
H72 H85A 3.3014 no .
H72 H85B 2.1735 no .
H73A H74A 2.3509 no .
H73A H74B 2.8720 no .
H73A H75A 2.6232 no .
H73A H77B 2.5496 no .
H73B H74A 2.3873 no .
H73B H74B 2.3529 no .
H73B H85A 2.3402 no .
H73B H85B 2.2993 no .
H74A H75A 2.3296 no .
H74A H75B 2.3897 no .
H74B H75A 2.8616 no .
H74B H75B 2.3302 no .
H74B H76A 2.6210 no .
H74B H85B 3.2994 no .
H75A H76A 2.8537 no .
H75A H76B 2.3261 no .
H75A H77B 2.6199 no .
H75B H76A 2.3243 no .
H75B H76B 2.3705 no .
H76A H77A 2.3500 no .
H76A H77B 2.8671 no .
H76B H77A 2.3743 no .
H76B H77B 2.3533 no .
H77A H78 2.2188 no .
H77A H79A 2.2894 no .
H77A H80A 3.1862 no .
H77B H78 2.6948 no .
H78 H79A 2.3605 no .
H78 H79B 2.8500 no .
H78 H80A 2.4497 no .
H78 H80B 3.5268 no .
H78 H82A 2.4718 no .
H78 H82B 3.5328 no .
H78 H83A 2.8464 no .
H78 H83B 2.3470 no .
H79A H80A 2.3670 no .
H79A H80B 2.3834 no .
H79A H84 2.7522 no .
H79B H80A 2.8759 no .
H79B H80B 2.3677 no .
H79B H81A 2.5817 no .
H79B H83A 2.5963 no .
H79B H84 2.1261 no .
H79B H89A 3.1253 no .
H80A H81A 2.8647 no .
H80A H81B 2.3458 no .
H80A H82A 2.5923 no .
H80B H81A 2.3459 no .
H80B H81B 2.3785 no .
H81A H82A 2.8663 no .
H81A H82B 2.3449 no .
H81A H83A 2.6371 no .
H81B H82A 2.3415 no .
H81B H82B 2.3825 no .
H82A H83A 2.8586 no .
H82A H83B 2.3310 no .
H82B H83A 2.3347 no .
H82B H83B 2.3742 no .
H83A H84 3.2179 no .
H83A H89A 2.0549 no .
H83A H89B 3.3845 no .
H83B H89A 3.0985 no .
H84 H85A 2.8047 no .
H84 H85B 2.2751 no .
H84 H86A 2.5161 no .
H84 H86B 3.5428 no .
H84 H88B 2.5768 no .
H84 H89A 2.3216 no .
H84 H89B 2.8532 no .
H85A H86A 2.8683 no .
H85A H86B 2.3402 no .
H85A H87B 2.6653 no .
H85A H89B 2.6349 no .
H85B H86A 2.3395 no .
H85B H86B 2.3894 no .
H86A H87A 2.3164 no .
H86A H87B 2.8537 no .
H86A H88A 3.5970 no .
H86A H88B 2.5663 no .
H86B H87A 2.3806 no .
H86B H87B 2.3188 no .
H86B H88B 3.5716 no .
H87A H88A 2.3048 no .
H87A H88B 2.2361 no .
H87B H88A 2.2431 no .
H87B H88B 2.7923 no .
H87B H89B 2.6909 no .
H88A H89A 2.4261 no .
H88A H89B 2.3609 no .
H88B H89A 2.3521 no .
H88B H89B 2.8883 no .
H91 H92 2.3400 no .
H91 H96 2.3401 no .
H92 H93 2.3401 no .
H93 H94 2.3400 no .
H94 H95 2.3400 no .
H95 H96 2.3401 no .
C3 H81A 3.3473 no 2_555
C3 H81B 3.3382 no 2_555
C4 H74A 3.4336 no 4_464
C10 H56 3.5976 no 4_565
C10 H93 3.2361 no 2_556
C13 H36 2.9084 no 4_564
C14 H36 2.9232 no 4_564
C14 H62 3.5149 no 4_565
C15 H36 2.8303 no 4_564
C15 H50 3.5371 no 1_655
C15 H62 3.1542 no 4_565
C15 H63 3.1974 no 4_565
C16 H36 2.7135 no 4_564
C16 H51 3.4406 no 1_655
C16 H62 3.1162 no 4_565
C16 H63 2.9235 no 4_565
C17 H31 3.4953 no 1_655
C17 H36 2.6926 no 4_564
C17 H54 3.5706 no 1_655
C17 H62 3.4244 no 4_565
C17 H96 3.2307 no 4_564
C18 H36 2.7750 no 4_564
C18 H96 2.8066 no 4_564
C21 H75B 3.5083 no 4_464
C21 H87A 3.5032 no 4_564
C21 H87B 3.2324 no 4_564
C22 H48 3.2948 no 2_555
C22 H81A 3.4726 no 2_555
C22 H83A 3.1051 no 2_555
C22 H87A 3.1511 no 4_564
C22 H87B 3.5411 no 4_564
C22 H89A 3.1724 no 2_555
C23 H58C 3.4619 no 2_555
C23 H81A 3.4725 no 2_555
C23 H82B 3.2317 no 2_555
C23 H83A 3.1076 no 2_555
C23 H87A 3.5268 no 4_564
C23 H95 3.4388 no 4_564
C24 H58C 3.3498 no 2_555
C24 H82B 3.5155 no 2_555
C24 H95 3.5778 no 4_564
C24 H96 3.5473 no 4_564
C25 H57 3.3068 no 4_565
C25 H58B 3.1042 no 4_565
C25 H61 3.1767 no 4_565
C25 H94 3.5900 no 2_556
C28 H58A 3.4881 no 2_555
C28 H81B 3.0094 no 2_555
C28 H93 3.0700 no 2_556
C29 H81B 2.9166 no 2_555
C29 H82A 3.0300 no 2_555
C29 H82B 3.5097 no 2_555
C29 H92 3.5325 no 2_556
C29 H93 3.5213 no 2_556
C30 H68 3.5874 no 2_555
C30 H69 3.4293 no 2_555
C30 H81B 3.5792 no 2_555
C30 H91 3.4298 no 4_464
C31 H17 3.5730 no 1_455
C31 H67 3.3412 no 4_465
C31 H91 3.1179 no 4_464
C33 H56 3.5344 no 4_565
C33 H64 3.5274 no 4_465
C34 H65 3.5534 no 4_465
C34 H93 3.3469 no 2_556
C35 H51 3.5043 no 4_565
C35 H65 2.9363 no 4_465
C36 H56 3.4590 no 4_565
C36 H65 2.8565 no 4_465
C37 H55 3.5519 no 4_565
C37 H56 3.0588 no 4_565
C37 H64 3.2544 no 4_465
C37 H65 3.4217 no 4_465
C38 H56 3.0842 no 4_565
C38 H64 3.2171 no 4_465
C41 H23 3.3168 no 2_545
C41 H25B 3.4274 no 4_464
C41 H25C 3.5178 no 4_464
C41 H94 3.5696 no 3_566
C42 H25A 3.5461 no 4_464
C42 H25B 3.3172 no 4_464
C42 H25C 3.3570 no 4_464
C43 H25B 3.5555 no 4_464
C43 H92 3.3301 no 1_554
C47 H23 3.3649 no 2_545
C48 H22 3.2906 no 2_545
C48 H23 3.3541 no 2_545
C48 H76B 3.4924 no 1_455
C48 H87A 3.0279 no 3_566
C48 H88B 3.3998 no 3_566
C49 H76B 2.8117 no 1_455
C49 H86A 3.4792 no 3_566
C49 H87A 2.9758 no 3_566
C49 H88B 3.4933 no 3_566
C49 H95 3.2701 no 3_566
C50 H15 3.0318 no 1_455
C50 H70 3.4202 no 1_455
C50 H76B 3.3281 no 1_455
C50 H94 3.4863 no 3_566
C50 H95 3.1318 no 3_566
C51 H15 3.3523 no 1_455
C51 H16 3.1882 no 1_455
C51 H94 3.2442 no 3_566
C51 H95 3.4924 no 3_566
C52 H16 3.2997 no 1_455
C53 H16 2.9246 no 1_455
C54 H16 3.1731 no 1_455
C54 H17 2.9045 no 1_455
C54 H80B 3.3760 no 2_555
C54 H81B 3.4045 no 2_555
C55 H17 3.1915 no 1_455
C55 H37 3.5589 no 4_464
C55 H73B 3.0170 no 4_464
C55 H74A 3.5326 no 4_464
C55 H74B 3.4162 no 4_464
C55 H80B 3.1235 no 2_555
C55 H85A 3.2131 no 4_464
C55 H85B 3.2708 no 4_464
C55 H86B 3.4767 no 4_464
C56 H73B 2.9086 no 4_464
C56 H74A 3.1272 no 4_464
C56 H85A 3.5931 no 4_464
C57 H25B 3.3921 no 4_464
C58 H23 3.4863 no 2_545
C58 H24 3.3428 no 2_545
C58 H25A 3.5128 no 4_464
C58 H25C 3.2802 no 4_464
C58 H92 3.5199 no 1_554
C61 H25B 3.4333 no 4_464
C61 H91 3.2706 no 1_554
C62 H31 3.1729 no 4_564
C62 H75A 2.8986 no 4_464
C62 H75B 3.2084 no 4_464
C62 H91 3.2923 no 1_554
C63 H16 3.3199 no 4_464
C63 H31 3.2524 no 4_564
C63 H32 2.8977 no 4_564
C63 H75A 2.9948 no 4_464
C63 H75B 2.9373 no 4_464
C64 H32 2.8335 no 4_564
C64 H75B 3.3488 no 4_464
C66 H35 3.3855 no 4_564
C67 H34 3.5078 no 4_564
C67 H35 3.2199 no 4_564
C67 H92 3.4956 no 1_554
C68 H29 3.3765 no 2_545
C68 H30 3.0441 no 2_545
C68 H34 3.1923 no 4_564
C68 H35 3.1110 no 4_564
C69 H29 3.5263 no 2_545
C69 H30 2.8295 no 2_545
C69 H35 3.1564 no 4_564
C69 H50 3.1542 no 1_655
C70 H35 3.3218 no 4_564
C70 H50 2.9339 no 1_655
C71 H35 3.4346 no 4_564
C72 H79A 3.5005 no 3_666
C72 H79B 3.5953 no 3_666
C73 H55 3.4678 no 4_565
C73 H56 3.1498 no 4_565
C73 H80B 3.5745 no 3_666
C74 H4 3.1433 no 4_565
C74 H56 3.4851 no 4_565
C74 H80B 3.2933 no 3_666
C75 H62 3.4823 no 4_565
C75 H63 3.4028 no 4_565
C76 H49 3.3595 no 1_655
C76 H79B 3.4204 no 3_666
C79 H72 2.9586 no 3_666
C79 H74B 3.5893 no 3_666
C79 H76A 3.4180 no 3_666
C79 H85B 3.3200 no 3_666
C80 H54 3.5039 no 2_545
C80 H55 3.4656 no 2_545
C80 H72 3.3996 no 3_666
C80 H74B 3.1919 no 3_666
C80 H85B 3.0066 no 3_666
C81 H3 2.9653 no 2_545
C81 H29 3.4562 no 2_545
C81 H54 3.5679 no 2_545
C82 H29 3.0002 no 2_545
C83 H23 3.4976 no 2_545
C85 H55 2.7216 no 4_565
C85 H79A 3.5232 no 3_666
C85 H80B 3.3114 no 3_666
C86 H49 3.1794 no 3_566
C86 H55 3.1701 no 4_565
C86 H80A 3.5868 no 3_666
C87 H48 3.2897 no 3_566
C87 H49 3.0883 no 3_566
C88 H22 3.1035 no 2_545
C88 H48 3.1742 no 3_566
C88 H49 3.4977 no 3_566
C89 H22 3.1127 no 2_545
C91 H8 3.5900 no 4_465
C91 H25A 3.1128 no 4_465
C91 H30 3.1180 no 4_565
C91 H31 3.1242 no 4_565
C91 H69 3.3777 no 3_666
C92 H25A 3.4884 no 4_465
C92 H30 3.5203 no 4_565
C92 H43 3.2555 no 1_556
C92 H58B 3.1508 no 1_556
C92 H68 3.1548 no 3_666
C92 H69 3.4470 no 3_666
C93 H10 3.4582 no 2_546
C93 H25C 3.3834 no 2_546
C93 H34 3.1831 no 2_546
C93 H58B 3.2845 no 1_556
C93 H68 3.1289 no 3_666
C93 H69 3.3365 no 3_666
C94 H25C 3.1288 no 2_546
C94 H41 3.4136 no 3_566
C94 H58C 3.4459 no 3_566
C94 H69 3.1479 no 3_666
C95 H41 3.3689 no 3_566
C95 H58C 3.1402 no 3_566
C95 H69 3.0719 no 3_666
C96 H8 3.2461 no 4_465
C96 H18 3.2443 no 4_465
C96 H24 3.5756 no 4_465
C96 H25A 3.4575 no 4_465
C96 H69 3.1916 no 3_666
H3 C81 2.9653 no 2_555
H3 H81A 2.4352 no 2_555
H3 H81B 2.5973 no 2_555
H4 C74 3.1433 no 4_464
H4 H74A 2.4940 no 4_464
H4 H74B 2.9557 no 4_464
H4 H75B 3.4936 no 4_464
H8 C91 3.5900 no 4_564
H8 C96 3.2461 no 4_564
H8 H62 3.1695 no 4_565
H8 H91 3.4762 no 4_564
H8 H96 2.8505 no 4_564
H10 C93 3.4582 no 2_556
H10 H56 3.2547 no 4_565
H10 H57 3.2416 no 4_565
H10 H93 2.7320 no 2_556
H10 H94 3.0919 no 2_556
H14 H36 3.5400 no 4_564
H15 C50 3.0318 no 1_655
H15 C51 3.3523 no 1_655
H15 H36 3.4097 no 4_564
H15 H50 2.8065 no 1_655
H15 H51 3.3573 no 1_655
H15 H62 3.4639 no 4_565
H15 H63 3.0431 no 4_565
H16 C51 3.1882 no 1_655
H16 C52 3.2997 no 1_655
H16 C53 2.9246 no 1_655
H16 C54 3.1731 no 1_655
H16 C63 3.3199 no 4_565
H16 H31 3.5962 no 1_655
H16 H36 3.2397 no 4_564
H16 H51 2.9317 no 1_655
H16 H53 3.0727 no 1_655
H16 H54 3.4844 no 1_655
H16 H62 3.4123 no 4_565
H16 H63 2.5439 no 4_565
H17 C31 3.5730 no 1_655
H17 C54 2.9045 no 1_655
H17 C55 3.1915 no 1_655
H17 H31 3.0397 no 1_655
H17 H36 3.2243 no 4_564
H17 H54 2.7431 no 1_655
H17 H55 3.2245 no 1_655
H17 H86B 3.2481 no 4_564
H17 H96 3.0834 no 4_564
H18 C96 3.2443 no 4_564
H18 H36 3.3232 no 4_564
H18 H86B 3.4670 no 4_564
H18 H87B 3.5435 no 4_564
H18 H96 2.3022 no 4_564
H21 H75B 2.9426 no 4_464
H21 H76A 3.5881 no 4_464
H21 H87B 3.2583 no 4_564
H21 H88A 3.3330 no 4_564
H21 H88B 3.5114 no 2_555
H22 C48 3.2906 no 2_555
H22 C88 3.1035 no 2_555
H22 C89 3.1127 no 2_555
H22 H47 3.4078 no 2_555
H22 H48 2.6966 no 2_555
H22 H83A 2.8422 no 2_555
H22 H87A 3.1830 no 4_564
H22 H88A 2.8689 no 2_555
H22 H88A 3.2800 no 4_564
H22 H88B 2.8363 no 2_555
H22 H89A 2.3696 no 2_555
H23 C41 3.3168 no 2_555
H23 C47 3.3649 no 2_555
H23 C48 3.3541 no 2_555
H23 C58 3.4863 no 2_555
H23 C83 3.4976 no 2_555
H23 H41 2.8535 no 2_555
H23 H47 3.3989 no 2_555
H23 H48 3.3954 no 2_555
H23 H58A 3.5290 no 2_555
H23 H58C 2.8910 no 2_555
H23 H82B 2.9952 no 2_555
H23 H83A 2.8373 no 2_555
H23 H83B 3.5974 no 2_555
H23 H89A 3.5791 no 2_555
H23 H95 2.9861 no 4_564
H24 C58 3.3428 no 2_555
H24 C96 3.5756 no 4_564
H24 H58A 3.1487 no 2_555
H24 H58C 2.6578 no 2_555
H24 H82B 3.4801 no 2_555
H24 H95 3.2580 no 4_564
H24 H96 3.1876 no 4_564
H25A C42 3.5461 no 4_565
H25A C58 3.5128 no 4_565
H25A C91 3.1128 no 4_564
H25A C92 3.4884 no 4_564
H25A C96 3.4575 no 4_564
H25A H58B 2.7342 no 4_565
H25A H61 2.9055 no 4_565
H25A H91 3.1608 no 4_564
H25B C41 3.4274 no 4_565
H25B C42 3.3172 no 4_565
H25B C43 3.5555 no 4_565
H25B C57 3.3921 no 4_565
H25B C61 3.4333 no 4_565
H25B H57 2.6137 no 4_565
H25B H58B 3.4037 no 4_565
H25B H61 2.5737 no 4_565
H25C C41 3.5178 no 4_565
H25C C42 3.3570 no 4_565
H25C C58 3.2802 no 4_565
H25C C93 3.3834 no 2_556
H25C C94 3.1288 no 2_556
H25C H41 3.5079 no 4_565
H25C H57 3.2276 no 4_565
H25C H58B 2.7201 no 4_565
H25C H58C 3.3573 no 4_565
H25C H93 3.1790 no 2_556
H25C H94 2.7046 no 2_556
H28 H58A 2.7365 no 2_555
H28 H81B 3.0920 no 2_555
H28 H82B 3.1980 no 2_555
H28 H93 2.7908 no 2_556
H29 C68 3.3765 no 2_555
H29 C69 3.5263 no 2_555
H29 C81 3.4562 no 2_555
H29 C82 3.0002 no 2_555
H29 H43 3.1342 no 2_555
H29 H58A 3.1505 no 2_555
H29 H68 3.5748 no 2_555
H29 H81B 2.9499 no 2_555
H29 H82A 2.3433 no 2_555
H29 H82B 2.9582 no 2_555
H29 H92 3.0595 no 2_556
H29 H93 3.5722 no 2_556
H30 C68 3.0441 no 2_555
H30 C69 2.8295 no 2_555
H30 C91 3.1180 no 4_464
H30 C92 3.5203 no 4_464
H30 H68 2.8952 no 2_555
H30 H69 2.5164 no 2_555
H30 H91 3.0163 no 4_464
H31 C17 3.4953 no 1_455
H31 C62 3.1729 no 4_465
H31 C63 3.2524 no 4_465
H31 C91 3.1242 no 4_464
H31 H16 3.5962 no 1_455
H31 H17 3.0397 no 1_455
H31 H62 3.2908 no 4_465
H31 H63 3.4310 no 4_465
H31 H67 3.2558 no 4_465
H31 H91 2.3795 no 4_464
H32 C63 2.8977 no 4_465
H32 C64 2.8335 no 4_465
H32 H63 2.8946 no 4_465
H32 H64 2.7866 no 4_465
H34 C67 3.5078 no 4_465
H34 C68 3.1923 no 4_465
H34 C93 3.1831 no 2_556
H34 H67 3.5103 no 4_465
H34 H68 2.9723 no 4_465
H34 H93 2.5354 no 2_556
H34 H94 3.4301 no 2_556
H35 C66 3.3855 no 4_465
H35 C67 3.2199 no 4_465
H35 C68 3.1110 no 4_465
H35 C69 3.1564 no 4_465
H35 C70 3.3218 no 4_465
H35 C71 3.4346 no 4_465
H35 H50 3.1140 no 4_565
H35 H51 3.1874 no 4_565
H35 H65 3.1162 no 4_465
H35 H68 3.5414 no 4_465
H35 H69 3.5961 no 4_465
H36 C13 2.9084 no 4_465
H36 C14 2.9232 no 4_465
H36 C15 2.8303 no 4_465
H36 C16 2.7135 no 4_465
H36 C17 2.6926 no 4_465
H36 C18 2.7750 no 4_465
H36 H14 3.5400 no 4_465
H36 H15 3.4097 no 4_465
H36 H16 3.2397 no 4_465
H36 H17 3.2243 no 4_465
H36 H18 3.3232 no 4_465
H36 H65 2.9824 no 4_465
H37 C55 3.5589 no 4_565
H37 H55 3.1545 no 4_565
H37 H56 3.3143 no 4_565
H37 H64 3.5417 no 4_465
H38 H56 3.3350 no 4_565
H38 H64 3.5065 no 4_465
H41 C94 3.4136 no 3_566
H41 C95 3.3689 no 3_566
H41 H23 2.8535 no 2_545
H41 H25C 3.5079 no 4_464
H41 H94 2.8881 no 3_566
H41 H95 2.7984 no 3_566
H43 C92 3.2555 no 1_554
H43 H29 3.1342 no 2_545
H43 H92 2.4905 no 1_554
H47 H22 3.4078 no 2_545
H47 H23 3.3989 no 2_545
H48 C22 3.2948 no 2_545
H48 C87 3.2897 no 3_566
H48 C88 3.1742 no 3_566
H48 H22 2.6966 no 2_545
H48 H23 3.3954 no 2_545
H48 H87A 2.5662 no 3_566
H48 H88A 3.0184 no 3_566
H48 H88B 2.7359 no 3_566
H49 C76 3.3595 no 1_455
H49 C86 3.1794 no 3_566
H49 C87 3.0883 no 3_566
H49 C88 3.4977 no 3_566
H49 H70 3.3239 no 1_455
H49 H76A 3.5702 no 1_455
H49 H76B 2.4929 no 1_455
H49 H77A 3.4752 no 1_455
H49 H86A 2.5397 no 3_566
H49 H86B 3.4944 no 3_566
H49 H87A 2.4504 no 3_566
H49 H88B 2.9339 no 3_566
H49 H95 3.5380 no 3_566
H50 C15 3.5371 no 1_455
H50 C69 3.1542 no 1_455
H50 C70 2.9339 no 1_455
H50 H15 2.8065 no 1_455
H50 H35 3.1140 no 4_464
H50 H69 2.9952 no 1_455
H50 H70 2.5965 no 1_455
H50 H76B 3.3967 no 1_455
H50 H94 3.4291 no 3_566
H50 H95 3.3259 no 3_566
H51 C16 3.4406 no 1_455
H51 C35 3.5043 no 4_464
H51 H15 3.3573 no 1_455
H51 H16 2.9317 no 1_455
H51 H35 3.1874 no 4_464
H51 H94 3.0127 no 3_566
H53 H16 3.0727 no 1_455
H54 C17 3.5706 no 1_455
H54 C80 3.5039 no 2_555
H54 C81 3.5679 no 2_555
H54 H16 3.4844 no 1_455
H54 H17 2.7431 no 1_455
H54 H80A 3.3292 no 2_555
H54 H80B 3.1112 no 2_555
H54 H81B 2.8231 no 2_555
H55 C37 3.5519 no 4_464
H55 C73 3.4678 no 4_464
H55 C80 3.4656 no 2_555
H55 C85 2.7216 no 4_464
H55 C86 3.1701 no 4_464
H55 H17 3.2245 no 1_455
H55 H37 3.1545 no 4_464
H55 H73B 2.6118 no 4_464
H55 H74B 3.2950 no 4_464
H55 H80A 3.4512 no 2_555
H55 H80B 2.6367 no 2_555
H55 H85A 2.3992 no 4_464
H55 H85B 2.3726 no 4_464
H55 H86B 2.6495 no 4_464
H56 C10 3.5976 no 4_464
H56 C33 3.5344 no 4_464
H56 C36 3.4590 no 4_464
H56 C37 3.0588 no 4_464
H56 C38 3.0842 no 4_464
H56 C73 3.1498 no 4_464
H56 C74 3.4851 no 4_464
H56 H10 3.2547 no 4_464
H56 H37 3.3143 no 4_464
H56 H38 3.3350 no 4_464
H56 H73A 3.2825 no 4_464
H56 H73B 2.4061 no 4_464
H56 H74A 3.0282 no 4_464
H56 H85A 3.1855 no 4_464
H57 C25 3.3068 no 4_464
H57 H10 3.2416 no 4_464
H57 H25B 2.6137 no 4_464
H57 H25C 3.2276 no 4_464
H57 H94 3.2901 no 3_566
H58A C28 3.4881 no 2_545
H58A H23 3.5290 no 2_545
H58A H24 3.1487 no 2_545
H58A H28 2.7365 no 2_545
H58A H29 3.1505 no 2_545
H58A H92 3.2732 no 1_554
H58A H93 3.3659 no 1_554
H58B C25 3.1042 no 4_464
H58B C92 3.1508 no 1_554
H58B C93 3.2845 no 1_554
H58B H25A 2.7342 no 4_464
H58B H25B 3.4037 no 4_464
H58B H25C 2.7201 no 4_464
H58B H92 3.0646 no 1_554
H58B H93 3.2926 no 1_554
H58C C23 3.4619 no 2_545
H58C C24 3.3498 no 2_545
H58C C94 3.4459 no 3_566
H58C C95 3.1402 no 3_566
H58C H23 2.8910 no 2_545
H58C H24 2.6578 no 2_545
H58C H25C 3.3573 no 4_464
H58C H94 3.4572 no 3_566
H58C H95 2.9263 no 3_566
H61 C25 3.1767 no 4_464
H61 H25A 2.9055 no 4_464
H61 H25B 2.5737 no 4_464
H61 H91 3.0759 no 1_554
H62 C14 3.5149 no 4_464
H62 C15 3.1542 no 4_464
H62 C16 3.1162 no 4_464
H62 C17 3.4244 no 4_464
H62 C75 3.4823 no 4_464
H62 H8 3.1695 no 4_464
H62 H15 3.4639 no 4_464
H62 H16 3.4123 no 4_464
H62 H31 3.2908 no 4_564
H62 H74A 3.5842 no 4_464
H62 H75A 2.7061 no 4_464
H62 H75B 3.4800 no 4_464
H62 H91 3.1103 no 1_554
H63 C15 3.1974 no 4_464
H63 C16 2.9235 no 4_464
H63 C75 3.4028 no 4_464
H63 H15 3.0431 no 4_464
H63 H16 2.5439 no 4_464
H63 H31 3.4310 no 4_564
H63 H32 2.8946 no 4_564
H63 H75A 2.8673 no 4_464
H63 H75B 3.0376 no 4_464
H64 C33 3.5274 no 4_564
H64 C37 3.2544 no 4_564
H64 C38 3.2171 no 4_564
H64 H32 2.7866 no 4_564
H64 H37 3.5417 no 4_564
H64 H38 3.5065 no 4_564
H65 C34 3.5534 no 4_564
H65 C35 2.9363 no 4_564
H65 C36 2.8565 no 4_564
H65 C37 3.4217 no 4_564
H65 H35 3.1162 no 4_564
H65 H36 2.9824 no 4_564
H67 C31 3.3412 no 4_564
H67 H31 3.2558 no 4_564
H67 H34 3.5103 no 4_564
H67 H91 3.3474 no 1_554
H67 H92 3.0729 no 1_554
H68 C30 3.5874 no 2_545
H68 C92 3.1548 no 3_666
H68 C93 3.1289 no 3_666
H68 H29 3.5748 no 2_545
H68 H30 2.8952 no 2_545
H68 H34 2.9723 no 4_564
H68 H35 3.5414 no 4_564
H68 H92 3.2096 no 3_666
H68 H93 3.1664 no 3_666
H69 C30 3.4293 no 2_545
H69 C91 3.3777 no 3_666
H69 C92 3.4470 no 3_666
H69 C93 3.3365 no 3_666
H69 C94 3.1479 no 3_666
H69 C95 3.0719 no 3_666
H69 C96 3.1916 no 3_666
H69 H30 2.5164 no 2_545
H69 H35 3.5961 no 4_564
H69 H50 2.9952 no 1_655
H69 H94 3.5974 no 3_666
H69 H95 3.4849 no 3_666
H70 C50 3.4202 no 1_655
H70 H49 3.3239 no 1_655
H70 H50 2.5965 no 1_655
H72 C79 2.9586 no 3_666
H72 C80 3.3996 no 3_666
H72 H79A 2.5078 no 3_666
H72 H79B 2.7144 no 3_666
H72 H80B 2.8614 no 3_666
H73A H56 3.2825 no 4_565
H73B C55 3.0170 no 4_565
H73B C56 2.9086 no 4_565
H73B H55 2.6118 no 4_565
H73B H56 2.4061 no 4_565
H73B H80B 3.3050 no 3_666
H74A C4 3.4336 no 4_565
H74A C55 3.5326 no 4_565
H74A C56 3.1272 no 4_565
H74A H4 2.4940 no 4_565
H74A H56 3.0282 no 4_565
H74A H62 3.5842 no 4_565
H74B C55 3.4162 no 4_565
H74B C79 3.5893 no 3_666
H74B C80 3.1919 no 3_666
H74B H4 2.9557 no 4_565
H74B H55 3.2950 no 4_565
H74B H79B 3.1381 no 3_666
H74B H80B 2.4042 no 3_666
H74B H81A 3.1390 no 3_666
H75A C62 2.8986 no 4_565
H75A C63 2.9948 no 4_565
H75A H62 2.7061 no 4_565
H75A H63 2.8673 no 4_565
H75B C21 3.5083 no 4_565
H75B C62 3.2084 no 4_565
H75B C63 2.9373 no 4_565
H75B C64 3.3488 no 4_565
H75B H4 3.4936 no 4_565
H75B H21 2.9426 no 4_565
H75B H62 3.4800 no 4_565
H75B H63 3.0376 no 4_565
H76A C79 3.4180 no 3_666
H76A H21 3.5881 no 4_565
H76A H49 3.5702 no 1_655
H76A H79A 3.5927 no 3_666
H76A H79B 2.5108 no 3_666
H76A H84 2.9048 no 3_666
H76A H86A 3.4500 no 3_666
H76A H88B 3.0270 no 3_666
H76B C48 3.4924 no 1_655
H76B C49 2.8117 no 1_655
H76B C50 3.3281 no 1_655
H76B H49 2.4929 no 1_655
H76B H50 3.3967 no 1_655
H76B H86A 3.4575 no 3_666
H76B H88B 3.2792 no 3_666
H77A H49 3.4752 no 1_655
H77A H84 3.5178 no 3_666
H77A H86A 2.9584 no 3_666
H79A C72 3.5005 no 3_666
H79A C85 3.5232 no 3_666
H79A H72 2.5078 no 3_666
H79A H76A 3.5927 no 3_666
H79A H79A 3.0894 no 3_666
H79A H84 3.1468 no 3_666
H79A H85B 2.7920 no 3_666
H79A H86A 3.3375 no 3_666
H79B C72 3.5953 no 3_666
H79B C76 3.4204 no 3_666
H79B H72 2.7144 no 3_666
H79B H74B 3.1381 no 3_666
H79B H76A 2.5108 no 3_666
H80A C86 3.5868 no 3_666
H80A H54 3.3292 no 2_545
H80A H55 3.4512 no 2_545
H80A H85B 3.0372 no 3_666
H80A H86A 3.1684 no 3_666
H80A H86B 3.3490 no 3_666
H80B C54 3.3760 no 2_545
H80B C55 3.1235 no 2_545
H80B C73 3.5745 no 3_666
H80B C74 3.2933 no 3_666
H80B C85 3.3114 no 3_666
H80B H54 3.1112 no 2_545
H80B H55 2.6367 no 2_545
H80B H72 2.8614 no 3_666
H80B H73B 3.3050 no 3_666
H80B H74B 2.4042 no 3_666
H80B H85B 2.3729 no 3_666
H81A C3 3.3473 no 2_545
H81A C22 3.4726 no 2_545
H81A C23 3.4725 no 2_545
H81A H3 2.4352 no 2_545
H81A H74B 3.1390 no 3_666
H81B C3 3.3382 no 2_545
H81B C28 3.0094 no 2_545
H81B C29 2.9166 no 2_545
H81B C30 3.5792 no 2_545
H81B C54 3.4045 no 2_545
H81B H3 2.5973 no 2_545
H81B H28 3.0920 no 2_545
H81B H29 2.9499 no 2_545
H81B H54 2.8231 no 2_545
H82A C29 3.0300 no 2_545
H82A H29 2.3433 no 2_545
H82B C23 3.2317 no 2_545
H82B C24 3.5155 no 2_545
H82B C29 3.5097 no 2_545
H82B H23 2.9952 no 2_545
H82B H24 3.4801 no 2_545
H82B H28 3.1980 no 2_545
H82B H29 2.9582 no 2_545
H83A C22 3.1051 no 2_545
H83A C23 3.1076 no 2_545
H83A H22 2.8422 no 2_545
H83A H23 2.8373 no 2_545
H83B H23 3.5974 no 2_545
H84 H76A 2.9048 no 3_666
H84 H77A 3.5178 no 3_666
H84 H79A 3.1468 no 3_666
H85A C55 3.2131 no 4_565
H85A C56 3.5931 no 4_565
H85A H55 2.3992 no 4_565
H85A H56 3.1855 no 4_565
H85B C55 3.2708 no 4_565
H85B C79 3.3200 no 3_666
H85B C80 3.0066 no 3_666
H85B H55 2.3726 no 4_565
H85B H79A 2.7920 no 3_666
H85B H80A 3.0372 no 3_666
H85B H80B 2.3729 no 3_666
H86A C49 3.4792 no 3_566
H86A H49 2.5397 no 3_566
H86A H76A 3.4500 no 3_666
H86A H76B 3.4575 no 3_666
H86A H77A 2.9584 no 3_666
H86A H79A 3.3375 no 3_666
H86A H80A 3.1684 no 3_666
H86B C55 3.4767 no 4_565
H86B H17 3.2481 no 4_465
H86B H18 3.4670 no 4_465
H86B H49 3.4944 no 3_566
H86B H55 2.6495 no 4_565
H86B H80A 3.3490 no 3_666
H87A C21 3.5032 no 4_465
H87A C22 3.1511 no 4_465
H87A C23 3.5268 no 4_465
H87A C48 3.0279 no 3_566
H87A C49 2.9758 no 3_566
H87A H22 3.1830 no 4_465
H87A H48 2.5662 no 3_566
H87A H49 2.4504 no 3_566
H87B C21 3.2324 no 4_465
H87B C22 3.5411 no 4_465
H87B H18 3.5435 no 4_465
H87B H21 3.2583 no 4_465
H88A H21 3.3330 no 4_465
H88A H22 2.8689 no 2_545
H88A H22 3.2800 no 4_465
H88A H48 3.0184 no 3_566
H88A H88A 3.0310 no 3_566
H88B C48 3.3998 no 3_566
H88B C49 3.4933 no 3_566
H88B H21 3.5114 no 2_545
H88B H22 2.8363 no 2_545
H88B H48 2.7359 no 3_566
H88B H49 2.9339 no 3_566
H88B H76A 3.0270 no 3_666
H88B H76B 3.2792 no 3_666
H89A C22 3.1724 no 2_545
H89A H22 2.3696 no 2_545
H89A H23 3.5791 no 2_545
H91 C30 3.4298 no 4_565
H91 C31 3.1179 no 4_565
H91 C61 3.2706 no 1_556
H91 C62 3.2923 no 1_556
H91 H8 3.4762 no 4_465
H91 H25A 3.1608 no 4_465
H91 H30 3.0163 no 4_565
H91 H31 2.3795 no 4_565
H91 H61 3.0759 no 1_556
H91 H62 3.1103 no 1_556
H91 H67 3.3474 no 1_556
H92 C29 3.5325 no 2_546
H92 C43 3.3301 no 1_556
H92 C58 3.5199 no 1_556
H92 C67 3.4956 no 1_556
H92 H29 3.0595 no 2_546
H92 H43 2.4905 no 1_556
H92 H58A 3.2732 no 1_556
H92 H58B 3.0646 no 1_556
H92 H67 3.0729 no 1_556
H92 H68 3.2096 no 3_666
H93 C10 3.2361 no 2_546
H93 C28 3.0700 no 2_546
H93 C29 3.5213 no 2_546
H93 C34 3.3469 no 2_546
H93 H10 2.7320 no 2_546
H93 H25C 3.1790 no 2_546
H93 H28 2.7908 no 2_546
H93 H29 3.5722 no 2_546
H93 H34 2.5354 no 2_546
H93 H58A 3.3659 no 1_556
H93 H58B 3.2926 no 1_556
H93 H68 3.1664 no 3_666
H94 C25 3.5900 no 2_546
H94 C41 3.5696 no 3_566
H94 C50 3.4863 no 3_566
H94 C51 3.2442 no 3_566
H94 H10 3.0919 no 2_546
H94 H25C 2.7046 no 2_546
H94 H34 3.4301 no 2_546
H94 H41 2.8881 no 3_566
H94 H50 3.4291 no 3_566
H94 H51 3.0127 no 3_566
H94 H57 3.2901 no 3_566
H94 H58C 3.4572 no 3_566
H94 H69 3.5974 no 3_666
H95 C23 3.4388 no 4_465
H95 C24 3.5778 no 4_465
H95 C49 3.2701 no 3_566
H95 C50 3.1318 no 3_566
H95 C51 3.4924 no 3_566
H95 H23 2.9861 no 4_465
H95 H24 3.2580 no 4_465
H95 H41 2.7984 no 3_566
H95 H49 3.5380 no 3_566
H95 H50 3.3259 no 3_566
H95 H58C 2.9263 no 3_566
H95 H69 3.4849 no 3_666
H96 C17 3.2307 no 4_465
H96 C18 2.8066 no 4_465
H96 C24 3.5473 no 4_465
H96 H8 2.8505 no 4_465
H96 H17 3.0834 no 4_465
H96 H18 2.3022 no 4_465
H96 H24 3.1876 no 4_465

loop_
_geom_torsion_atom_site_label_1
_geom_torsion_atom_site_label_2
_geom_torsion_atom_site_label_3
_geom_torsion_atom_site_label_4
_geom_torsion
_geom_torsion_publ_flag
Pd1 P1 C72 C73 42.1(3) no
Pd1 P1 C72 C77 -80.0(3) no
Pd1 P1 C78 C79 -177.78(17) no
Pd1 P1 C78 C83 -47.9(3) no
Pd1 P1 C84 C85 -85.8(3) no
Pd1 P1 C84 C89 42.8(4) no
C72 P1 C78 C79 59.5(3) no
C72 P1 C78 C83 -170.6(2) no
C78 P1 C72 C73 162.41(19) no
C78 P1 C72 C77 40.3(3) no
C72 P1 C84 C85 42.8(4) no
C72 P1 C84 C89 171.4(3) no
C84 P1 C72 C73 -91.2(3) no
C84 P1 C72 C77 146.7(3) no
C78 P1 C84 C85 149.5(3) no
C78 P1 C84 C89 -81.9(3) no
C84 P1 C78 C79 -46.1(3) no
C84 P1 C78 C83 83.8(3) no
C1 N2 C3 C4 0.3(4) no
C3 N2 C1 Pd1 176.2(3) no
C3 N2 C1 N5 -0.7(4) no
C1 N2 C6 C7 99.7(4) no
C1 N2 C6 C11 -80.6(4) no
C6 N2 C1 Pd1 7.7(5) no
C6 N2 C1 N5 -169.3(3) no
C3 N2 C6 C7 -67.4(4) no
C3 N2 C6 C11 112.3(4) no
C6 N2 C3 C4 168.8(3) no
C1 N5 C4 C3 -0.7(4) no
C4 N5 C1 Pd1 -176.4(3) no
C4 N5 C1 N2 0.9(4) no
C1 N5 C39 C40 85.5(4) no
C1 N5 C39 C44 -96.0(4) no
C39 N5 C1 Pd1 2.3(5) no
C39 N5 C1 N2 179.6(3) no
C4 N5 C39 C40 -96.0(4) no
C4 N5 C39 C44 82.6(4) no
C39 N5 C4 C3 -179.4(3) no
N2 C3 C4 N5 0.2(4) no
N2 C6 C7 C8 -178.4(3) no
N2 C6 C7 C12 2.9(5) no
N2 C6 C11 C10 178.4(3) no
N2 C6 C11 C26 -4.2(5) no
C7 C6 C11 C10 -1.9(5) no
C7 C6 C11 C26 175.6(3) no
C11 C6 C7 C8 1.8(5) no
C11 C6 C7 C12 -176.8(3) no
C6 C7 C8 C9 -1.1(5) no
C6 C7 C12 C13 -139.6(3) no
C6 C7 C12 C19 92.9(4) no
C8 C7 C12 C13 41.7(4) no
C8 C7 C12 C19 -85.8(4) no
C12 C7 C8 C9 177.6(3) no
C7 C8 C9 C10 0.4(6) no
C7 C8 C9 C25 179.6(3) no
C8 C9 C10 C11 -0.5(6) no
C25 C9 C10 C11 -179.7(3) no
C9 C10 C11 C6 1.2(5) no
C9 C10 C11 C26 -176.3(3) no
C6 C11 C26 C27 -87.9(4) no
C6 C11 C26 C33 148.5(3) no
C10 C11 C26 C27 89.5(4) no
C10 C11 C26 C33 -34.1(4) no
C7 C12 C13 C14 72.9(4) no
C7 C12 C13 C18 -106.0(4) no
C7 C12 C19 C20 -149.1(3) no
C7 C12 C19 C24 31.8(4) no
C13 C12 C19 C20 84.7(4) no
C13 C12 C19 C24 -94.4(4) no
C19 C12 C13 C14 -159.6(3) no
C19 C12 C13 C18 21.5(5) no
C12 C13 C14 C15 -178.8(3) no
C12 C13 C18 C17 177.9(3) no
C14 C13 C18 C17 -0.9(6) no
C18 C13 C14 C15 0.1(6) no
C13 C14 C15 C16 0.1(6) no
C14 C15 C16 C17 0.5(6) no
C15 C16 C17 C18 -1.3(6) no
C16 C17 C18 C13 1.6(6) no
C12 C19 C20 C21 -178.1(3) no
C12 C19 C24 C23 177.6(3) no
C20 C19 C24 C23 -1.5(6) no
C24 C19 C20 C21 1.0(6) no
C19 C20 C21 C22 0.0(7) no
C20 C21 C22 C23 -0.6(7) no
C21 C22 C23 C24 0.2(6) no
C22 C23 C24 C19 0.9(6) no
C11 C26 C27 C28 -12.3(5) no
C11 C26 C27 C32 173.9(3) no
C11 C26 C33 C34 89.1(4) no
C11 C26 C33 C38 -92.1(4) no
C27 C26 C33 C34 -37.0(4) no
C27 C26 C33 C38 141.8(3) no
C33 C26 C27 C28 113.4(4) no
C33 C26 C27 C32 -60.4(4) no
C26 C27 C28 C29 -173.3(3) no
C26 C27 C32 C31 174.5(3) no
C28 C27 C32 C31 0.4(5) no
C32 C27 C28 C29 0.4(5) no
C27 C28 C29 C30 -0.6(6) no
C28 C29 C30 C31 0.0(6) no
C29 C30 C31 C32 0.7(6) no
C30 C31 C32 C27 -0.9(6) no
C26 C33 C34 C35 179.7(3) no
C26 C33 C38 C37 -178.2(3) no
C34 C33 C38 C37 0.6(5) no
C38 C33 C34 C35 0.9(5) no
C33 C34 C35 C36 -1.4(5) no
C34 C35 C36 C37 0.5(6) no
C35 C36 C37 C38 1.0(6) no
C36 C37 C38 C33 -1.6(6) no
N5 C39 C40 C41 177.4(3) no
N5 C39 C40 C45 -0.9(5) no
N5 C39 C44 C43 -178.4(3) no
N5 C39 C44 C59 1.4(5) no
C40 C39 C44 C43 0.1(5) no
C40 C39 C44 C59 179.9(3) no
C44 C39 C40 C41 -1.1(5) no
C44 C39 C40 C45 -179.4(3) no
C39 C40 C41 C42 0.6(5) no
C39 C40 C45 C46 -164.4(3) no
C39 C40 C45 C52 68.2(4) no
C41 C40 C45 C46 17.4(4) no
C41 C40 C45 C52 -110.0(4) no
C45 C40 C41 C42 178.9(3) no
C40 C41 C42 C43 0.8(5) no
C40 C41 C42 C58 -178.9(3) no
C41 C42 C43 C44 -1.8(5) no
C58 C42 C43 C44 177.9(3) no
C42 C43 C44 C39 1.4(5) no
C42 C43 C44 C59 -178.4(3) no
C39 C44 C59 C60 -94.8(4) no
C39 C44 C59 C66 138.3(3) no
C43 C44 C59 C60 85.0(4) no
C43 C44 C59 C66 -41.9(4) no
C40 C45 C46 C47 77.9(4) no
C40 C45 C46 C51 -100.4(4) no
C40 C45 C52 C53 -133.8(3) no
C40 C45 C52 C57 46.5(4) no
C46 C45 C52 C53 99.1(4) no
C46 C45 C52 C57 -80.6(4) no
C52 C45 C46 C47 -155.9(3) no
C52 C45 C46 C51 25.8(5) no
C45 C46 C47 C48 -178.1(4) no
C45 C46 C51 C50 177.3(3) no
C47 C46 C51 C50 -1.0(6) no
C51 C46 C47 C48 0.3(7) no
C46 C47 C48 C49 0.9(8) no
C47 C48 C49 C50 -1.3(8) no
C48 C49 C50 C51 0.6(8) no
C49 C50 C51 C46 0.5(8) no
C45 C52 C53 C54 179.7(3) no
C45 C52 C57 C56 178.6(3) no
C53 C52 C57 C56 -1.0(5) no
C57 C52 C53 C54 -0.6(5) no
C52 C53 C54 C55 1.7(6) no
C53 C54 C55 C56 -1.1(7) no
C54 C55 C56 C57 -0.6(7) no
C55 C56 C57 C52 1.6(6) no
C44 C59 C60 C61 -18.1(5) no
C44 C59 C60 C65 166.3(3) no
C44 C59 C66 C67 100.2(4) no
C44 C59 C66 C71 -80.1(4) no
C60 C59 C66 C67 -27.9(4) no
C60 C59 C66 C71 151.8(3) no
C66 C59 C60 C61 109.3(4) no
C66 C59 C60 C65 -66.3(4) no
C59 C60 C61 C62 -176.3(3) no
C59 C60 C65 C64 177.6(3) no
C61 C60 C65 C64 1.7(5) no
C65 C60 C61 C62 -0.6(5) no
C60 C61 C62 C63 -0.7(6) no
C61 C62 C63 C64 0.9(6) no
C62 C63 C64 C65 0.2(6) no
C63 C64 C65 C60 -1.5(6) no
C59 C66 C67 C68 179.6(3) no
C59 C66 C71 C70 -179.5(3) no
C67 C66 C71 C70 0.2(5) no
C71 C66 C67 C68 -0.1(5) no
C66 C67 C68 C69 -0.6(5) no
C67 C68 C69 C70 1.1(5) no
C68 C69 C70 C71 -0.9(5) no
C69 C70 C71 C66 0.3(5) no
P1 C72 C73 C74 177.3(2) no
P1 C72 C77 C76 178.6(2) no
C73 C72 C77 C76 56.9(4) no
C77 C72 C73 C74 -57.0(4) no
C72 C73 C74 C75 55.8(4) no
C73 C74 C75 C76 -53.6(5) no
C74 C75 C76 C77 54.9(5) no
C75 C76 C77 C72 -56.9(5) no
P1 C78 C79 C80 -171.7(2) no
P1 C78 C83 C82 170.8(2) no
C79 C78 C83 C82 -55.8(4) no
C83 C78 C79 C80 57.2(4) no
C78 C79 C80 C81 -57.7(4) no
C79 C80 C81 C82 56.2(4) no
C80 C81 C82 C83 -55.4(5) no
C81 C82 C83 C78 55.3(5) no
P1 C84 C85 C86 -178.2(3) no
P1 C84 C89 C88 177.2(3) no
C85 C84 C89 C88 -51.7(6) no
C89 C84 C85 C86 53.9(6) no
C84 C85 C86 C87 -54.3(6) no
C85 C86 C87 C88 53.2(6) no
C86 C87 C88 C89 -53.0(6) no
C87 C88 C89 C84 52.4(6) no
C92 C91 C96 C95 0.0(8) no
C96 C91 C92 C93 -0.0(8) no
C91 C92 C93 C94 0.0(6) no
C92 C93 C94 C95 -0.0(6) no
C93 C94 C95 C96 0.0(6) no
C94 C95 C96 C91 -0.0(7) no
